data_4314566
loop_
_publ_author_name
'Miriam M. Gillett-Kunnath'
'Ivaylo Petrov'
'Slavi C. Sevov'

_publ_contact_author_address
;
University of Notre Dame
Department of Chemistry and Biochemistry
251 Nieuwland Science Hall
Notre Dame, Indiana 46556
;
_publ_contact_author_email ssevov@nd.edu
_publ_contact_author_name 'Sevov, S. C.'
_publ_section_title
;
 Heteroatomic Deltahedral Zintl Ions of Group 14 and their Alkenylation
;
_journal_name_full 'Inorganic Chemistry'
_journal_page_first 721
_journal_page_last 729
_journal_paper_doi 10.1021/ic9019487
_journal_volume 49
_journal_year 2010
_chemical_formula_moiety '(C2 H3 Ge Sn8), 3(C18 H36 K N2 O6), C2 H8 N2, C7 H8'
_chemical_formula_sum 'C61.5 H123 Ge K3 N8 O18 Sn8'
_chemical_formula_weight 2402.09
_chemical_name_systematic
; 
 (K-crypt)3[GeSn8-CHCH2] 1en 1tol 
;
_space_group_IT_number 2
_symmetry_cell_setting triclinic
_symmetry_space_group_name_Hall '-P 1'
_symmetry_space_group_name_H-M 'P -1'
_atom_sites_solution_hydrogens geom
_atom_sites_solution_primary direct
_atom_sites_solution_secondary difmap
_audit_creation_method SHELXL-97
_cell_angle_alpha 94.2580(10)
_cell_angle_beta 98.5210(10)
_cell_angle_gamma 98.4890(10)
_cell_formula_units_Z 2
_cell_length_a 13.9220(3)
_cell_length_b 14.9788(3)
_cell_length_c 21.5892(5)
_cell_measurement_reflns_used 9316
_cell_measurement_temperature 100(2)
_cell_measurement_theta_max 26.73
_cell_measurement_theta_min 2.25
_cell_volume 4382.31(17)
_computing_cell_refinement 'Bruker SAINT v7.60A'
_computing_data_collection 'Bruker APEX-II v2008-6'
_computing_data_reduction 'Bruker SAINT v7.60A'
_computing_molecular_graphics SHELXL-XP
_computing_publication_material SHELXTL
_computing_structure_refinement 'SHELXL-97 (Sheldrick, 1997)'
_computing_structure_solution 'SHELXS-97 (Sheldrick, 1990)'
_diffrn_ambient_temperature 100(2)
_diffrn_detector_area_resol_mean 83.33
_diffrn_measured_fraction_theta_full 0.899
_diffrn_measured_fraction_theta_max 0.899
_diffrn_measurement_device_type 'Bruker APEX-II'
_diffrn_measurement_method 'combination of \w/2\q-scans and \f-scans'
_diffrn_radiation_monochromator graphite
_diffrn_radiation_source 'fine-focus sealed tube'
_diffrn_radiation_type MoK\a
_diffrn_radiation_wavelength 0.71073
_diffrn_reflns_av_R_equivalents 0.0264
_diffrn_reflns_av_sigmaI/netI 0.0490
_diffrn_reflns_limit_h_max 17
_diffrn_reflns_limit_h_min -17
_diffrn_reflns_limit_k_max 18
_diffrn_reflns_limit_k_min -18
_diffrn_reflns_limit_l_max 27
_diffrn_reflns_limit_l_min -27
_diffrn_reflns_number 26993
_diffrn_reflns_theta_full 26.73
_diffrn_reflns_theta_max 26.73
_diffrn_reflns_theta_min 1.50
_exptl_absorpt_coefficient_mu 2.781
_exptl_absorpt_correction_T_max 0.3369
_exptl_absorpt_correction_T_min 0.1818
_exptl_absorpt_correction_type empirical
_exptl_absorpt_process_details 'Sheldrick, 2008'
_exptl_crystal_colour purple
_exptl_crystal_density_diffrn 1.820
_exptl_crystal_density_method 'not measured'
_exptl_crystal_description block
_exptl_crystal_F_000 2362
_exptl_crystal_size_max 0.63
_exptl_crystal_size_mid 0.63
_exptl_crystal_size_min 0.50
_refine_diff_density_max 1.568
_refine_diff_density_min -1.108
_refine_diff_density_rms 0.132
_refine_ls_extinction_method none
_refine_ls_goodness_of_fit_ref 1.019
_refine_ls_hydrogen_treatment constr
_refine_ls_matrix_type full
_refine_ls_number_parameters 853
_refine_ls_number_reflns 16713
_refine_ls_number_restraints 9
_refine_ls_restrained_S_all 1.029
_refine_ls_R_factor_all 0.0561
_refine_ls_R_factor_gt 0.0398
_refine_ls_shift/su_max 0.028
_refine_ls_shift/su_mean 0.000
_refine_ls_structure_factor_coef Fsqd
_refine_ls_weighting_details 'calc w=1/[\s^2^(Fo^2^)+(0.0386P)^2^+13.3074P] where P=(Fo^2^+2Fc^2^)/3'
_refine_ls_weighting_scheme calc
_refine_ls_wR_factor_gt 0.0904
_refine_ls_wR_factor_ref 0.0984
_reflns_number_gt 13115
_reflns_number_total 16713
_reflns_threshold_expression >2sigma(I)
_cod_data_source_file ic9019487_si_002_2.cif
_cod_data_source_block cmpd1
_cod_original_cell_volume 4382.31(16)
_cod_original_formula_sum 'C61.50 H123 Ge K3 N8 O18 Sn8'
_cod_database_code 4314566

loop_
_symmetry_equiv_pos_as_xyz
'x, y, z'
'-x, -y, -z'

loop_
_atom_site_label
_atom_site_type_symbol
_atom_site_fract_x
_atom_site_fract_y
_atom_site_fract_z
_atom_site_U_iso_or_equiv
_atom_site_adp_type
_atom_site_occupancy
_atom_site_symmetry_multiplicity
_atom_site_calc_flag
_atom_site_refinement_flags
_atom_site_disorder_assembly
_atom_site_disorder_group
O12 O 0.1695(3) 0.8225(3) 0.60481(19) 0.0395(11) Uani 1 1 d . B .
O11 O 0.0647(3) 0.8895(3) 0.5012(3) 0.0470(12) Uani 1 1 d . B .
Ge1 Ge 0.09335(4) 0.34939(4) 0.16384(3) 0.02478(13) Uani 1 1 d . . .
C1 C 0.0357(4) 0.4203(4) 0.0986(3) 0.0315(14) Uani 1 1 d . . .
H1 H 0.0319 0.4820 0.1102 0.038 Uiso 1 1 calc R . .
C2 C 0.0026(4) 0.3875(5) 0.0407(3) 0.0364(15) Uani 1 1 d . . .
H2A H 0.0054 0.3261 0.0276 0.044 Uiso 1 1 calc R . .
H2B H -0.0244 0.4250 0.0113 0.044 Uiso 1 1 calc R . .
Sn2 Sn 0.19182(3) 0.45929(3) 0.271603(19) 0.03002(10) Uani 1 1 d . . .
Sn3 Sn 0.29592(3) 0.36163(3) 0.168055(18) 0.02626(10) Uani 1 1 d . . .
Sn4 Sn 0.08129(3) 0.14085(3) 0.248085(18) 0.02557(9) Uani 1 1 d . . .
Sn5 Sn 0.18603(3) 0.28570(3) 0.346211(17) 0.02841(10) Uani 1 1 d . . .
Sn6 Sn 0.29475(3) 0.18972(3) 0.241308(17) 0.02448(9) Uani 1 1 d . . .
Sn7 Sn 0.14609(3) 0.19113(3) 0.128609(18) 0.02778(10) Uani 1 1 d . . .
Sn8 Sn 0.00752(3) 0.31731(3) 0.26450(2) 0.03227(10) Uani 1 1 d . . .
Sn9 Sn 0.36479(3) 0.37471(3) 0.30518(2) 0.03282(11) Uani 1 1 d . . .
K1 K 0.33399(8) 0.80435(8) 0.02812(5) 0.0194(2) Uani 1 1 d . . .
N1 N 0.3097(3) 0.7380(3) -0.1059(2) 0.0243(10) Uani 1 1 d . . .
N2 N 0.3594(3) 0.8729(3) 0.1636(2) 0.0252(10) Uani 1 1 d . A .
O1 O 0.2562(3) 0.6248(2) -0.00834(16) 0.0221(8) Uani 1 1 d . A .
O2 O 0.3146(3) 0.6788(3) 0.12083(16) 0.0223(8) Uani 1 1 d . A .
O3 O 0.2135(3) 0.8881(3) -0.05938(19) 0.0431(12) Uani 1 1 d . A .
O4 O 0.1927(4) 0.8970(4) 0.07010(19) 0.0539(15) Uani 1 1 d . A .
O5 O 0.5020(3) 0.8210(3) -0.03351(18) 0.0271(9) Uani 1 1 d . A .
O6 O 0.5131(2) 0.9191(3) 0.08479(17) 0.0261(9) Uani 1 1 d . A .
C3 C 0.2447(4) 0.6503(4) -0.1169(3) 0.0304(13) Uani 1 1 d . . .
H3A H 0.2499 0.6212 -0.1587 0.036 Uiso 1 1 calc R A .
H3B H 0.1759 0.6609 -0.1182 0.036 Uiso 1 1 calc R . .
C4 C 0.2664(4) 0.5853(4) -0.0679(3) 0.0294(13) Uani 1 1 d . A .
H4A H 0.2202 0.5275 -0.0788 0.035 Uiso 1 1 calc R . .
H4B H 0.3342 0.5722 -0.0670 0.035 Uiso 1 1 calc R . .
C5 C 0.2547(4) 0.5610(4) 0.0372(3) 0.0239(12) Uani 1 1 d . . .
H5A H 0.3187 0.5390 0.0443 0.029 Uiso 1 1 calc R A .
H5B H 0.2026 0.5083 0.0219 0.029 Uiso 1 1 calc R . .
C6 C 0.2355(4) 0.6056(4) 0.0972(3) 0.0245(12) Uani 1 1 d . A .
H6A H 0.1725 0.6292 0.0898 0.029 Uiso 1 1 calc R . .
H6B H 0.2304 0.5608 0.1286 0.029 Uiso 1 1 calc R . .
C7 C 0.3077(4) 0.7120(4) 0.1830(2) 0.0276(13) Uani 1 1 d . . .
H7A H 0.3229 0.6664 0.2124 0.033 Uiso 1 1 calc R A .
H7B H 0.2400 0.7235 0.1851 0.033 Uiso 1 1 calc R . .
C8 C 0.3795(4) 0.7985(4) 0.2016(2) 0.0288(13) Uani 1 1 d . A .
H8A H 0.3789 0.8183 0.2462 0.035 Uiso 1 1 calc R . .
H8B H 0.4465 0.7859 0.1980 0.035 Uiso 1 1 calc R . .
C9 C 0.2646(4) 0.8044(5) -0.1427(3) 0.0344(14) Uani 1 1 d . . .
H9A H 0.2419 0.7768 -0.1865 0.041 Uiso 1 1 calc R A .
H9B H 0.3155 0.8576 -0.1438 0.041 Uiso 1 1 calc R . .
C10 C 0.1790(4) 0.8365(5) -0.1177(3) 0.0404(16) Uani 1 1 d . A .
H10A H 0.1467 0.8739 -0.1478 0.048 Uiso 1 1 calc R . .
H10B H 0.1301 0.7838 -0.1123 0.048 Uiso 1 1 calc R . .
C11 C 0.1551(13) 0.9455(13) -0.0269(8) 0.061(4) Uiso 0.50 1 d P A 1
H11A H 0.1708 1.0062 -0.0416 0.074 Uiso 0.50 1 calc PR A 1
H11B H 0.0859 0.9224 -0.0459 0.074 Uiso 0.50 1 calc PR A 1
C12 C 0.1536(6) 0.9591(7) 0.0256(4) 0.0112(18) Uiso 0.50 1 d P A 1
H12A H 0.0843 0.9606 0.0307 0.013 Uiso 0.50 1 calc PR A 1
H12B H 0.1905 1.0208 0.0395 0.013 Uiso 0.50 1 calc PR A 1
C11' C 0.1195(7) 0.8952(7) -0.0368(4) 0.0125(18) Uiso 0.50 1 d P A 2
H11C H 0.0953 0.9487 -0.0539 0.015 Uiso 0.50 1 calc PR A 2
H11D H 0.0717 0.8413 -0.0563 0.015 Uiso 0.50 1 calc PR A 2
C12' C 0.1160(13) 0.9010(14) 0.0168(8) 0.068(5) Uiso 0.50 1 d P A 2
H12C H 0.0610 0.8534 0.0217 0.082 Uiso 0.50 1 calc PR A 2
H12D H 0.0930 0.9595 0.0253 0.082 Uiso 0.50 1 calc PR A 2
C13 C 0.2241(5) 0.9562(5) 0.1250(3) 0.0431(17) Uani 1 1 d . . .
H13A H 0.1674 0.9813 0.1379 0.052 Uiso 1 1 calc R A .
H13B H 0.2730 1.0073 0.1169 0.052 Uiso 1 1 calc R . .
C14 C 0.2696(5) 0.9066(4) 0.1770(3) 0.0311(13) Uani 1 1 d . A .
H14A H 0.2859 0.9479 0.2164 0.037 Uiso 1 1 calc R . .
H14B H 0.2208 0.8547 0.1839 0.037 Uiso 1 1 calc R . .
C15 C 0.4065(4) 0.7291(4) -0.1228(3) 0.0306(13) Uani 1 1 d . . .
H15A H 0.3993 0.7187 -0.1692 0.037 Uiso 1 1 calc R A .
H15B H 0.4278 0.6747 -0.1053 0.037 Uiso 1 1 calc R . .
C16 C 0.4859(4) 0.8087(4) -0.1006(3) 0.0346(14) Uani 1 1 d . A .
H16A H 0.5474 0.7981 -0.1157 0.041 Uiso 1 1 calc R . .
H16B H 0.4661 0.8639 -0.1177 0.041 Uiso 1 1 calc R . .
C17 C 0.5789(4) 0.8957(4) -0.0106(3) 0.0329(14) Uani 1 1 d . . .
H17A H 0.5588 0.9525 -0.0247 0.039 Uiso 1 1 calc R A .
H17B H 0.6391 0.8866 -0.0279 0.039 Uiso 1 1 calc R . .
C18 C 0.6003(4) 0.9036(4) 0.0593(3) 0.0335(14) Uani 1 1 d . A .
H18A H 0.6213 0.8471 0.0736 0.040 Uiso 1 1 calc R . .
H18B H 0.6545 0.9545 0.0747 0.040 Uiso 1 1 calc R . .
C19 C 0.5327(4) 0.9304(4) 0.1514(3) 0.0338(14) Uani 1 1 d . . .
H19A H 0.5868 0.9818 0.1657 0.041 Uiso 1 1 calc R A .
H19B H 0.5538 0.8750 0.1674 0.041 Uiso 1 1 calc R . .
C20 C 0.4421(4) 0.9484(4) 0.1776(3) 0.0316(13) Uani 1 1 d . A .
H20A H 0.4596 0.9621 0.2238 0.038 Uiso 1 1 calc R . .
H20B H 0.4206 1.0029 0.1602 0.038 Uiso 1 1 calc R . .
K2 K 0.26540(8) 0.86642(8) 0.50603(5) 0.0200(2) Uani 1 1 d . B .
N3 N 0.1512(4) 0.8979(4) 0.3874(3) 0.0476(15) Uani 1 1 d . . .
N4 N 0.3821(4) 0.8353(4) 0.6254(2) 0.0440(15) Uani 1 1 d . . .
O7 O 0.3192(3) 1.0307(3) 0.45428(19) 0.0356(10) Uani 1 1 d . . .
O8 O 0.3957(3) 1.0151(3) 0.58049(19) 0.0379(11) Uani 1 1 d . . .
O9 O 0.2552(3) 0.7436(3) 0.39827(16) 0.0294(9) Uani 1 1 d . . .
O10 O 0.3950(4) 0.7393(4) 0.5024(2) 0.078(2) Uani 1 1 d . . .
C21 C 0.2140(6) 0.9641(5) 0.3589(3) 0.052(2) Uani 1 1 d . B .
H21A H 0.1755 0.9799 0.3201 0.063 Uiso 1 1 calc R . .
H21B H 0.2692 0.9359 0.3466 0.063 Uiso 1 1 calc R . .
C22 C 0.2551(5) 1.0492(5) 0.4007(3) 0.0466(19) Uani 1 1 d . B .
H22A H 0.2917 1.0929 0.3770 0.056 Uiso 1 1 calc R . .
H22B H 0.2006 1.0769 0.4145 0.056 Uiso 1 1 calc R . .
C23 C 0.3475(6) 1.1076(5) 0.5000(4) 0.0502(19) Uani 1 1 d . B .
H23A H 0.2910 1.1183 0.5209 0.060 Uiso 1 1 calc R . .
H23B H 0.3689 1.1623 0.4794 0.060 Uiso 1 1 calc R . .
C24 C 0.4297(5) 1.0890(5) 0.5471(4) 0.052(2) Uani 1 1 d . B .
H24A H 0.4841 1.0740 0.5255 0.063 Uiso 1 1 calc R . .
H24B H 0.4550 1.1437 0.5770 0.063 Uiso 1 1 calc R . .
C25 C 0.4717(4) 0.9914(6) 0.6243(3) 0.055(2) Uani 1 1 d . B .
H25A H 0.5049 1.0457 0.6525 0.066 Uiso 1 1 calc R . .
H25B H 0.5212 0.9682 0.6016 0.066 Uiso 1 1 calc R . .
C26 C 0.4295(5) 0.9197(5) 0.6626(3) 0.0442(19) Uani 1 1 d . B .
H26A H 0.4830 0.9065 0.6944 0.053 Uiso 1 1 calc R . .
H26B H 0.3807 0.9441 0.6853 0.053 Uiso 1 1 calc R . .
C27 C 0.1074(8) 0.8080(7) 0.3546(5) 0.020(2) Uiso 0.50 1 d P B 3
H27A H 0.0633 0.8134 0.3151 0.024 Uiso 0.50 1 calc PR B 3
H27B H 0.0701 0.7706 0.3818 0.024 Uiso 0.50 1 calc PR B 3
C28 C 0.2089(7) 0.7636(7) 0.3398(4) 0.074(3) Uiso 0.50 1 d P B 3
H28A H 0.1896 0.7080 0.3102 0.088 Uiso 0.50 1 calc PR B 3
H28B H 0.2536 0.8081 0.3214 0.088 Uiso 0.50 1 calc PR B 3
C29 C 0.3370(5) 0.7012(6) 0.3928(4) 0.0522(19) Uiso 0.50 1 d P B 3
H29A H 0.3957 0.7462 0.3905 0.063 Uiso 0.50 1 calc PR B 3
H29B H 0.3241 0.6568 0.3550 0.063 Uiso 0.50 1 calc PR B 3
C30 C 0.3520(9) 0.6477(9) 0.4613(6) 0.030(3) Uiso 0.50 1 d P B 3
H30A H 0.2892 0.6179 0.4721 0.036 Uiso 0.50 1 calc PR B 3
H30B H 0.3996 0.6047 0.4612 0.036 Uiso 0.50 1 calc PR B 3
C31 C 0.3986(10) 0.6841(10) 0.5711(6) 0.041(3) Uiso 0.50 1 d P B 3
H31A H 0.4350 0.6321 0.5719 0.049 Uiso 0.50 1 calc PR B 3
H31B H 0.3348 0.6703 0.5862 0.049 Uiso 0.50 1 calc PR B 3
C32 C 0.4765(7) 0.8003(7) 0.6043(5) 0.018(2) Uiso 0.50 1 d P B 3
H32A H 0.5288 0.7963 0.6400 0.021 Uiso 0.50 1 calc PR B 3
H32B H 0.5038 0.8349 0.5718 0.021 Uiso 0.50 1 calc PR B 3
C27' C 0.1500(11) 0.8177(10) 0.3387(7) 0.044(3) Uiso 0.50 1 d P B 4
H27C H 0.0845 0.7800 0.3357 0.053 Uiso 0.50 1 calc PR B 4
H27D H 0.1505 0.8438 0.2980 0.053 Uiso 0.50 1 calc PR B 4
C28' C 0.2089(7) 0.7636(7) 0.3398(4) 0.074(3) Uiso 0.50 1 d P B 4
H28C H 0.2612 0.7873 0.3160 0.088 Uiso 0.50 1 calc PR B 4
H28D H 0.1739 0.7058 0.3165 0.088 Uiso 0.50 1 calc PR B 4
C29' C 0.3370(5) 0.7012(6) 0.3928(4) 0.0522(19) Uiso 0.50 1 d P B 4
H29C H 0.3152 0.6453 0.3636 0.063 Uiso 0.50 1 calc PR B 4
H29D H 0.3842 0.7420 0.3734 0.063 Uiso 0.50 1 calc PR B 4
C30' C 0.3833(7) 0.6797(8) 0.4457(5) 0.020(2) Uiso 0.50 1 d P B 4
H30C H 0.4499 0.6706 0.4385 0.024 Uiso 0.50 1 calc PR B 4
H30D H 0.3487 0.6201 0.4539 0.024 Uiso 0.50 1 calc PR B 4
C31' C 0.4444(8) 0.7201(8) 0.5530(5) 0.023(2) Uiso 0.50 1 d P B 4
H31C H 0.5142 0.7298 0.5471 0.027 Uiso 0.50 1 calc PR B 4
H31D H 0.4255 0.6541 0.5548 0.027 Uiso 0.50 1 calc PR B 4
C32' C 0.4422(10) 0.7658(10) 0.6196(6) 0.037(3) Uiso 0.50 1 d P B 4
H32C H 0.4203 0.7175 0.6457 0.045 Uiso 0.50 1 calc PR B 4
H32D H 0.5107 0.7924 0.6384 0.045 Uiso 0.50 1 calc PR B 4
C33 C 0.0589(5) 0.9315(5) 0.3977(4) 0.063(2) Uani 1 1 d . B .
H33A H 0.0753 0.9960 0.4150 0.075 Uiso 1 1 calc R . .
H33B H 0.0155 0.9284 0.3567 0.075 Uiso 1 1 calc R . .
C34 C 0.0045(5) 0.8798(6) 0.4411(5) 0.073(3) Uani 1 1 d . . .
H34A H -0.0576 0.9032 0.4445 0.088 Uiso 1 1 calc R B .
H34B H -0.0119 0.8150 0.4247 0.088 Uiso 1 1 calc R . .
C35 C 0.0173(5) 0.8387(5) 0.5441(4) 0.056(2) Uani 1 1 d . . .
H35A H 0.0075 0.7732 0.5297 0.067 Uiso 1 1 calc R B .
H35B H -0.0479 0.8564 0.5462 0.067 Uiso 1 1 calc R . .
C36 C 0.0801(5) 0.8566(6) 0.6078(4) 0.060(2) Uani 1 1 d . B .
H36A H 0.0942 0.9227 0.6207 0.072 Uiso 1 1 calc R . .
H36B H 0.0450 0.8265 0.6392 0.072 Uiso 1 1 calc R . .
C37 C 0.2247(7) 0.8220(6) 0.6659(3) 0.066(3) Uani 1 1 d . . .
H37A H 0.1846 0.7851 0.6919 0.079 Uiso 1 1 calc R B .
H37B H 0.2419 0.8847 0.6868 0.079 Uiso 1 1 calc R . .
C38 C 0.3165(8) 0.7835(5) 0.6604(3) 0.073(3) Uani 1 1 d . B .
H38A H 0.3520 0.7802 0.7032 0.088 Uiso 1 1 calc R . .
H38B H 0.2981 0.7209 0.6396 0.088 Uiso 1 1 calc R . .
K3 K 0.24678(8) 0.31333(9) 0.80935(5) 0.0265(3) Uani 1 1 d . . .
N5 N 0.0960(4) 0.2098(4) 0.8722(2) 0.0405(14) Uani 1 1 d . . .
N6 N 0.3883(4) 0.4222(4) 0.7474(3) 0.0420(14) Uani 1 1 d . C .
O13 O 0.0749(3) 0.3786(4) 0.8162(3) 0.0740(19) Uani 1 1 d D C .
O14 O 0.1803(4) 0.4213(5) 0.7148(2) 0.076(2) Uani 1 1 d D C .
O15 O 0.1725(3) 0.1380(3) 0.7616(2) 0.0413(11) Uani 1 1 d . C .
O16 O 0.3478(3) 0.2240(3) 0.7248(2) 0.0411(11) Uani 1 1 d . C .
O17 O 0.2945(3) 0.2866(3) 0.93757(17) 0.0290(9) Uani 1 1 d . C .
O18 O 0.4108(3) 0.4156(3) 0.88491(18) 0.0331(10) Uani 1 1 d . C .
C39 C 0.0211(4) 0.2656(6) 0.8800(3) 0.049(2) Uani 1 1 d . . .
H39A H 0.0450 0.3096 0.9176 0.058 Uiso 1 1 calc R C .
H39B H -0.0386 0.2263 0.8880 0.058 Uiso 1 1 calc R . .
C40 C -0.0066(4) 0.3166(5) 0.8249(3) 0.0456(18) Uani 1 1 d D C .
H40A H -0.0292 0.2738 0.7866 0.055 Uiso 1 1 calc R . .
H40B H -0.0612 0.3494 0.8324 0.055 Uiso 1 1 calc R . .
C41 C 0.0623(8) 0.4542(8) 0.7852(5) 0.026(2) Uiso 0.50 1 d PD C 5
H41C H 0.1145 0.5063 0.8020 0.031 Uiso 0.50 1 calc PR C 5
H41D H -0.0029 0.4719 0.7878 0.031 Uiso 0.50 1 calc PR C 5
C42 C 0.0702(7) 0.4200(8) 0.7188(5) 0.020(2) Uiso 0.50 1 d PD C 5
H42C H 0.0417 0.4594 0.6886 0.025 Uiso 0.50 1 calc PR C 5
H42D H 0.0337 0.3575 0.7082 0.025 Uiso 0.50 1 calc PR C 5
C43 C 0.2430(15) 0.4965(13) 0.7040(11) 0.044(5) Uiso 0.50 1 d PD C 5
H43A H 0.2560 0.5425 0.7409 0.052 Uiso 0.50 1 calc PR C 5
H43B H 0.2143 0.5239 0.6667 0.052 Uiso 0.50 1 calc PR C 5
C44 C 0.3405(6) 0.4613(6) 0.6925(4) 0.057(2) Uiso 0.50 1 d P C 5
H44A H 0.3253 0.4147 0.6559 0.068 Uiso 0.50 1 calc PR C 5
H44B H 0.3871 0.5124 0.6820 0.068 Uiso 0.50 1 calc PR C 5
C41' C 0.0397(12) 0.4085(13) 0.7492(7) 0.059(4) Uiso 0.50 1 d PD C 6
H41A H 0.0259 0.3540 0.7184 0.070 Uiso 0.50 1 calc PR C 6
H41B H -0.0231 0.4318 0.7501 0.070 Uiso 0.50 1 calc PR C 6
C42' C 0.1097(10) 0.4788(11) 0.7261(7) 0.051(4) Uiso 0.50 1 d PD C 6
H42A H 0.0800 0.5019 0.6871 0.061 Uiso 0.50 1 calc PR C 6
H42B H 0.1374 0.5300 0.7585 0.061 Uiso 0.50 1 calc PR C 6
C43' C 0.257(2) 0.492(2) 0.702(2) 0.115(17) Uiso 0.50 1 d PD C 6
H43C H 0.2317 0.5194 0.6636 0.139 Uiso 0.50 1 calc PR C 6
H43D H 0.2728 0.5398 0.7373 0.139 Uiso 0.50 1 calc PR C 6
C44' C 0.3405(6) 0.4613(6) 0.6925(4) 0.057(2) Uiso 0.50 1 d P C 6
H44C H 0.3873 0.5122 0.6820 0.068 Uiso 0.50 1 calc PR C 6
H44D H 0.3255 0.4146 0.6560 0.068 Uiso 0.50 1 calc PR C 6
C45 C 0.0537(5) 0.1249(6) 0.8312(4) 0.053(2) Uani 1 1 d . . .
H45A H 0.0040 0.1388 0.7970 0.063 Uiso 1 1 calc R C .
H45B H 0.0193 0.0817 0.8564 0.063 Uiso 1 1 calc R . .
C46 C 0.1284(5) 0.0796(5) 0.8022(4) 0.0487(18) Uani 1 1 d . C .
H46A H 0.1796 0.0665 0.8358 0.058 Uiso 1 1 calc R . .
H46B H 0.0960 0.0215 0.7781 0.058 Uiso 1 1 calc R . .
C47 C 0.2317(5) 0.0920(5) 0.7246(3) 0.0461(18) Uani 1 1 d . . .
H47A H 0.1896 0.0409 0.6971 0.055 Uiso 1 1 calc R C .
H47B H 0.2819 0.0672 0.7528 0.055 Uiso 1 1 calc R . .
C48 C 0.2806(6) 0.1562(5) 0.6857(3) 0.050(2) Uani 1 1 d . C .
H48A H 0.3157 0.1232 0.6571 0.061 Uiso 1 1 calc R . .
H48B H 0.2307 0.1842 0.6598 0.061 Uiso 1 1 calc R . .
C49 C 0.4088(6) 0.2807(6) 0.6899(4) 0.060(2) Uani 1 1 d . . .
H49A H 0.3677 0.2956 0.6517 0.072 Uiso 1 1 calc R C .
H49B H 0.4594 0.2471 0.6762 0.072 Uiso 1 1 calc R . .
C50 C 0.4577(6) 0.3658(5) 0.7284(4) 0.052(2) Uani 1 1 d . C .
H50A H 0.4985 0.3505 0.7665 0.063 Uiso 1 1 calc R . .
H50B H 0.5021 0.4009 0.7039 0.063 Uiso 1 1 calc R . .
C51 C 0.1427(5) 0.1856(6) 0.9325(3) 0.051(2) Uani 1 1 d . . .
H51A H 0.1781 0.1343 0.9247 0.061 Uiso 1 1 calc R C .
H51B H 0.0910 0.1651 0.9576 0.061 Uiso 1 1 calc R . .
C52 C 0.2149(4) 0.2638(6) 0.9706(3) 0.0443(18) Uani 1 1 d . C .
H52A H 0.1814 0.3170 0.9768 0.053 Uiso 1 1 calc R . .
H52B H 0.2395 0.2458 1.0124 0.053 Uiso 1 1 calc R . .
C53 C 0.3710(4) 0.3496(4) 0.9754(3) 0.0297(13) Uani 1 1 d . . .
H53A H 0.3980 0.3218 1.0130 0.036 Uiso 1 1 calc R C .
H53B H 0.3446 0.4040 0.9897 0.036 Uiso 1 1 calc R . .
C54 C 0.4493(4) 0.3758(4) 0.9384(3) 0.0296(13) Uani 1 1 d . C .
H54A H 0.5029 0.4195 0.9645 0.035 Uiso 1 1 calc R . .
H54B H 0.4769 0.3216 0.9251 0.035 Uiso 1 1 calc R . .
C55 C 0.4848(5) 0.4651(5) 0.8570(3) 0.0443(17) Uani 1 1 d . . .
H55A H 0.5341 0.4264 0.8483 0.053 Uiso 1 1 calc R C .
H55B H 0.5189 0.5183 0.8860 0.053 Uiso 1 1 calc R . .
C56 C 0.4377(5) 0.4963(5) 0.7957(3) 0.0475(18) Uani 1 1 d . C .
H56A H 0.3889 0.5349 0.8054 0.057 Uiso 1 1 calc R . .
H56B H 0.4893 0.5344 0.7780 0.057 Uiso 1 1 calc R . .
C101 C 0.9392(10) 0.4656(11) 0.4913(7) 0.046(3) Uiso 0.50 1 d P D -1
C102 C 0.9639(11) 0.5286(10) 0.5455(7) 0.041(3) Uiso 0.50 1 d P D -1
H102 H 0.9291 0.5216 0.5800 0.049 Uiso 0.50 1 calc PR D -1
C103 C 1.0384(10) 0.5994(11) 0.5477(7) 0.046(3) Uiso 0.50 1 d P D -1
H103 H 1.0568 0.6409 0.5846 0.055 Uiso 0.50 1 calc PR D -1
C104 C 1.0885(12) 0.6121(12) 0.4962(7) 0.053(4) Uiso 0.50 1 d P D -1
H104 H 1.1377 0.6636 0.4970 0.064 Uiso 0.50 1 calc PR D -1
C105 C 1.0648(11) 0.5487(11) 0.4446(7) 0.052(4) Uiso 0.50 1 d P D -1
H105 H 1.1000 0.5543 0.4102 0.062 Uiso 0.50 1 calc PR D -1
C106 C 0.9907(11) 0.4780(10) 0.4431(7) 0.039(3) Uiso 0.50 1 d P D -1
H106 H 0.9742 0.4355 0.4068 0.047 Uiso 0.50 1 calc PR D -1
C107 C 0.8600(14) 0.3847(13) 0.4876(9) 0.070(5) Uiso 0.50 1 d P D -1
H10C H 0.8331 0.3846 0.5271 0.105 Uiso 0.50 1 calc PR D -1
H10D H 0.8878 0.3290 0.4808 0.105 Uiso 0.50 1 calc PR D -1
H10E H 0.8073 0.3876 0.4526 0.105 Uiso 0.50 1 calc PR D -1
N7 N 0.5564(8) 0.5366(8) 0.5054(5) 0.045(3) Uiso 0.50 1 d P . 1
H7D H 0.5405 0.4926 0.4724 0.068 Uiso 0.50 1 d P E 1
H7E H 0.5800 0.5108 0.5399 0.068 Uiso 0.50 1 d P F 1
N8 N 0.7937(5) 0.6695(5) 0.4611(3) 0.0586(18) Uiso 0.50 1 d P G 1
H8D H 0.7613 0.6899 0.4266 0.088 Uiso 0.50 1 d P H 1
H8E H 0.8032 0.7149 0.4933 0.088 Uiso 0.50 1 d P I 1
C57 C 0.6366(5) 0.6106(5) 0.4907(3) 0.0527(17) Uiso 0.50 1 d P G 1
H57A H 0.6075 0.6380 0.4535 0.063 Uiso 0.50 1 calc PR G 1
H57B H 0.6502 0.6585 0.5265 0.063 Uiso 0.50 1 calc PR G 1
C58 C 0.7316(5) 0.5892(5) 0.4786(3) 0.0444(16) Uiso 0.50 1 d P G 1
H58A H 0.7208 0.5397 0.4440 0.053 Uiso 0.50 1 calc PR G 1
H58B H 0.7662 0.5677 0.5167 0.053 Uiso 0.50 1 calc PR G 1
N7' N 0.6366(5) 0.6106(5) 0.4907(3) 0.0527(17) Uiso 0.50 1 d P J 2
H7'B H 0.6472 0.6564 0.5227 0.079 Uiso 0.50 1 d P K 2
H7'C H 0.6054 0.6314 0.4560 0.079 Uiso 0.50 1 d P L 2
N8' N 0.8884(8) 0.6534(8) 0.4314(5) 0.047(3) Uiso 0.50 1 d P J 2
H8'B H 0.9287 0.6269 0.4591 0.070 Uiso 0.50 1 d P M 2
H8'C H 0.8697 0.6145 0.3958 0.070 Uiso 0.50 1 d P N 2
C57' C 0.7316(5) 0.5892(5) 0.4786(3) 0.0444(16) Uiso 0.50 1 d P J 2
H57C H 0.7208 0.5397 0.4440 0.053 Uiso 0.50 1 calc PR J 2
H57D H 0.7662 0.5677 0.5167 0.053 Uiso 0.50 1 calc PR J 2
C58' C 0.7937(5) 0.6695(5) 0.4611(3) 0.0586(18) Uiso 0.50 1 d P J 2
H58C H 0.8157 0.7126 0.4993 0.070 Uiso 0.50 1 calc PR J 2
H58D H 0.7517 0.6994 0.4307 0.070 Uiso 0.50 1 calc PR J 2

loop_
_atom_site_aniso_label
_atom_site_aniso_U_11
_atom_site_aniso_U_22
_atom_site_aniso_U_33
_atom_site_aniso_U_23
_atom_site_aniso_U_13
_atom_site_aniso_U_12
O12 0.055(3) 0.036(3) 0.029(2) 0.003(2) 0.023(2) -0.004(2)
O11 0.022(2) 0.032(3) 0.086(4) 0.011(3) 0.006(2) 0.001(2)
Ge1 0.0240(3) 0.0226(3) 0.0277(3) 0.0049(3) 0.0013(2) 0.0054(2)
C1 0.027(3) 0.022(3) 0.042(3) 0.006(3) -0.006(2) 0.002(3)
C2 0.030(3) 0.040(4) 0.038(3) 0.013(3) -0.003(3) 0.005(3)
Sn2 0.0342(2) 0.0191(2) 0.0334(2) 0.00027(19) -0.00416(17) 0.00442(17)
Sn3 0.02395(18) 0.0281(2) 0.02634(19) 0.01158(18) 0.00265(15) -0.00006(17)
Sn4 0.02837(19) 0.0219(2) 0.02614(19) 0.00651(17) 0.00563(15) -0.00021(16)
Sn5 0.0340(2) 0.0296(2) 0.02034(18) 0.00389(18) 0.00294(15) 0.00140(18)
Sn6 0.02500(18) 0.0228(2) 0.02702(19) 0.00777(17) 0.00241(15) 0.00761(16)
Sn7 0.0344(2) 0.0241(2) 0.02569(19) 0.00679(18) 0.00400(16) 0.00618(18)
Sn8 0.0295(2) 0.0341(3) 0.0348(2) 0.0043(2) 0.00861(17) 0.00663(19)
Sn9 0.0305(2) 0.0322(3) 0.0341(2) 0.0105(2) -0.00171(17) 0.00295(18)
K1 0.0204(5) 0.0164(6) 0.0201(5) 0.0022(5) 0.0004(4) 0.0016(5)
N1 0.027(2) 0.025(3) 0.020(2) 0.006(2) 0.0025(18) 0.000(2)
N2 0.036(3) 0.014(3) 0.023(2) 0.000(2) 0.0010(19) 0.000(2)
O1 0.0299(19) 0.014(2) 0.0203(18) -0.0012(16) 0.0043(15) -0.0012(16)
O2 0.0269(18) 0.017(2) 0.0212(18) 0.0000(17) 0.0041(15) -0.0017(16)
O3 0.043(2) 0.065(3) 0.030(2) 0.011(2) 0.0077(19) 0.034(2)
O4 0.061(3) 0.090(4) 0.022(2) 0.007(3) 0.005(2) 0.052(3)
O5 0.0241(18) 0.023(2) 0.034(2) 0.0016(19) 0.0062(16) -0.0001(17)
O6 0.0197(17) 0.025(2) 0.031(2) 0.0028(18) -0.0014(15) 0.0012(17)
C3 0.036(3) 0.031(4) 0.020(3) -0.003(3) 0.000(2) -0.002(3)
C4 0.036(3) 0.021(3) 0.028(3) -0.006(3) 0.006(2) -0.004(3)
C5 0.026(3) 0.014(3) 0.031(3) 0.002(3) 0.004(2) 0.000(2)
C6 0.026(3) 0.013(3) 0.032(3) 0.004(3) 0.005(2) -0.003(2)
C7 0.041(3) 0.026(3) 0.016(2) 0.005(3) 0.007(2) 0.002(3)
C8 0.043(3) 0.025(4) 0.014(2) -0.001(2) -0.003(2) -0.001(3)
C9 0.043(3) 0.040(4) 0.017(3) 0.005(3) -0.003(2) 0.004(3)
C10 0.032(3) 0.052(5) 0.040(4) 0.020(3) 0.002(3) 0.014(3)
C13 0.056(4) 0.036(4) 0.050(4) 0.012(4) 0.027(3) 0.025(3)
C14 0.050(4) 0.020(3) 0.023(3) -0.009(3) 0.012(3) 0.003(3)
C15 0.035(3) 0.033(4) 0.024(3) 0.003(3) 0.010(2) 0.003(3)
C16 0.034(3) 0.037(4) 0.036(3) 0.008(3) 0.012(3) 0.006(3)
C17 0.023(3) 0.025(4) 0.052(4) 0.000(3) 0.014(3) 0.000(3)
C18 0.020(3) 0.020(3) 0.055(4) -0.004(3) -0.003(3) 0.000(2)
C19 0.036(3) 0.025(4) 0.032(3) 0.006(3) -0.012(2) -0.009(3)
C20 0.046(3) 0.015(3) 0.026(3) -0.006(3) -0.002(2) -0.008(3)
K2 0.0196(5) 0.0237(7) 0.0166(5) 0.0030(5) 0.0032(4) 0.0027(5)
N3 0.066(4) 0.033(3) 0.036(3) 0.005(3) -0.022(3) 0.012(3)
N4 0.055(3) 0.042(4) 0.031(3) -0.015(3) -0.017(2) 0.030(3)
O7 0.055(3) 0.021(3) 0.033(2) 0.005(2) 0.018(2) 0.004(2)
O8 0.030(2) 0.044(3) 0.034(2) -0.012(2) 0.0105(18) -0.009(2)
O9 0.035(2) 0.034(3) 0.0168(18) -0.0059(18) 0.0023(15) 0.0031(19)
O10 0.062(3) 0.100(5) 0.061(3) -0.061(3) -0.038(3) 0.061(3)
C21 0.084(5) 0.057(5) 0.023(3) 0.020(4) 0.003(3) 0.031(4)
C22 0.052(4) 0.042(5) 0.057(4) 0.036(4) 0.023(3) 0.016(3)
C23 0.067(5) 0.022(4) 0.066(5) -0.003(4) 0.039(4) -0.001(4)
C24 0.056(4) 0.034(4) 0.062(5) -0.028(4) 0.037(4) -0.018(4)
C25 0.026(3) 0.091(7) 0.035(4) -0.035(4) 0.002(3) -0.012(4)
C26 0.034(3) 0.065(5) 0.026(3) -0.023(3) -0.006(3) 0.009(3)
C33 0.044(4) 0.047(5) 0.086(6) 0.024(5) -0.032(4) 0.007(4)
C34 0.033(4) 0.055(5) 0.120(8) 0.033(5) -0.029(4) -0.002(4)
C35 0.027(3) 0.047(5) 0.093(6) -0.019(5) 0.036(4) -0.010(3)
C36 0.051(4) 0.059(6) 0.065(5) -0.028(5) 0.042(4) -0.020(4)
C37 0.090(6) 0.071(6) 0.020(3) 0.000(4) 0.012(4) -0.044(5)
C38 0.144(9) 0.033(5) 0.027(4) 0.009(4) -0.030(5) 0.004(5)
K3 0.0238(5) 0.0345(8) 0.0226(6) -0.0009(6) 0.0033(4) 0.0117(5)
N5 0.027(2) 0.053(4) 0.038(3) -0.002(3) 0.001(2) -0.001(3)
N6 0.055(3) 0.042(4) 0.037(3) 0.014(3) 0.018(3) 0.017(3)
O13 0.035(3) 0.055(4) 0.148(6) 0.032(4) 0.040(3) 0.023(3)
O14 0.081(4) 0.134(6) 0.039(3) 0.020(3) 0.014(3) 0.091(4)
O15 0.043(2) 0.029(3) 0.047(3) -0.009(2) 0.001(2) 0.007(2)
O16 0.048(3) 0.048(3) 0.032(2) -0.001(2) 0.0112(19) 0.020(2)
O17 0.0234(18) 0.037(3) 0.0246(19) -0.0006(19) 0.0029(15) -0.0002(18)
O18 0.031(2) 0.036(3) 0.033(2) 0.011(2) 0.0054(17) -0.0002(19)
C39 0.029(3) 0.076(6) 0.034(3) -0.013(4) 0.003(3) -0.005(4)
C40 0.029(3) 0.049(5) 0.055(4) -0.012(4) 0.005(3) 0.007(3)
C45 0.034(3) 0.059(5) 0.057(5) -0.001(4) -0.002(3) -0.009(4)
C46 0.041(4) 0.031(4) 0.063(5) -0.014(4) -0.008(3) -0.002(3)
C47 0.052(4) 0.030(4) 0.048(4) -0.025(4) -0.010(3) 0.015(3)
C48 0.069(5) 0.047(5) 0.038(4) -0.006(4) -0.001(3) 0.031(4)
C49 0.084(6) 0.068(6) 0.053(4) 0.025(5) 0.051(4) 0.043(5)
C50 0.063(5) 0.044(5) 0.066(5) 0.022(4) 0.045(4) 0.019(4)
C51 0.032(3) 0.072(6) 0.044(4) 0.014(4) 0.003(3) -0.007(4)
C52 0.030(3) 0.075(6) 0.025(3) 0.002(3) 0.005(2) -0.001(3)
C53 0.038(3) 0.023(3) 0.026(3) -0.002(3) 0.002(2) 0.003(3)
C54 0.028(3) 0.025(3) 0.032(3) -0.002(3) -0.003(2) 0.001(3)
C55 0.038(3) 0.051(5) 0.045(4) 0.018(4) 0.012(3) -0.002(3)
C56 0.049(4) 0.045(5) 0.051(4) 0.018(4) 0.015(3) 0.001(4)

loop_
_atom_type_symbol
_atom_type_description
_atom_type_scat_dispersion_real
_atom_type_scat_dispersion_imag
_atom_type_scat_source
C C 0.0033 0.0016 'International Tables Vol C Tables 4.2.6.8 and 6.1.1.4'
H H 0.0000 0.0000 'International Tables Vol C Tables 4.2.6.8 and 6.1.1.4'
N N 0.0061 0.0033 'International Tables Vol C Tables 4.2.6.8 and 6.1.1.4'
O O 0.0106 0.0060 'International Tables Vol C Tables 4.2.6.8 and 6.1.1.4'
K K 0.2009 0.2494 'International Tables Vol C Tables 4.2.6.8 and 6.1.1.4'
Ge Ge 0.1547 1.8001 'International Tables Vol C Tables 4.2.6.8 and 6.1.1.4'
Sn Sn -0.6537 1.4246 'International Tables Vol C Tables 4.2.6.8 and 6.1.1.4'

loop_
_geom_angle_atom_site_label_1
_geom_angle_atom_site_label_2
_geom_angle_atom_site_label_3
_geom_angle
_geom_angle_site_symmetry_1
_geom_angle_site_symmetry_3
_geom_angle_publ_flag
C36 O12 C37 111.7(6) . . ?
C36 O12 K2 116.9(4) . . ?
C37 O12 K2 119.8(4) . . ?
C35 O11 C34 111.1(5) . . ?
C35 O11 K2 112.5(4) . . ?
C34 O11 K2 117.8(5) . . ?
C1 Ge1 Sn8 120.73(18) . . ?
C1 Ge1 Sn7 118.98(19) . . ?
Sn8 Ge1 Sn7 104.37(2) . . ?
C1 Ge1 Sn3 111.39(17) . . ?
Sn8 Ge1 Sn3 122.01(2) . . ?
Sn7 Ge1 Sn3 67.356(18) . . ?
C1 Ge1 Sn2 112.33(19) . . ?
Sn8 Ge1 Sn2 67.971(19) . . ?
Sn7 Ge1 Sn2 121.98(2) . . ?
Sn3 Ge1 Sn2 70.323(18) . . ?
C2 C1 Ge1 123.8(5) . . ?
Ge1 Sn2 Sn9 102.264(19) . . ?
Ge1 Sn2 Sn8 54.066(16) . . ?
Sn9 Sn2 Sn8 108.966(17) . . ?
Ge1 Sn2 Sn5 89.061(18) . . ?
Sn9 Sn2 Sn5 57.697(13) . . ?
Sn8 Sn2 Sn5 56.591(13) . . ?
Ge1 Sn2 Sn3 54.690(15) . . ?
Sn9 Sn2 Sn3 57.483(13) . . ?
Sn8 Sn2 Sn3 99.073(16) . . ?
Sn5 Sn2 Sn3 90.026(14) . . ?
Ge1 Sn3 Sn9 101.271(18) . . ?
Ge1 Sn3 Sn7 54.547(16) . . ?
Sn9 Sn3 Sn7 109.504(16) . . ?
Ge1 Sn3 Sn6 90.221(17) . . ?
Sn9 Sn3 Sn6 58.255(13) . . ?
Sn7 Sn3 Sn6 57.424(12) . . ?
Ge1 Sn3 Sn2 54.986(16) . . ?
Sn9 Sn3 Sn2 56.008(13) . . ?
Sn7 Sn3 Sn2 99.979(15) . . ?
Sn6 Sn3 Sn2 90.882(14) . . ?
Sn5 Sn4 Sn7 105.793(16) . . ?
Sn5 Sn4 Sn6 66.612(13) . . ?
Sn7 Sn4 Sn6 59.554(12) . . ?
Sn5 Sn4 Sn8 59.331(14) . . ?
Sn7 Sn4 Sn8 90.269(15) . . ?
Sn6 Sn4 Sn8 105.532(16) . . ?
Sn9 Sn5 Sn8 111.340(16) . . ?
Sn9 Sn5 Sn4 109.509(17) . . ?
Sn8 Sn5 Sn4 60.752(14) . . ?
Sn9 Sn5 Sn2 56.884(13) . . ?
Sn8 Sn5 Sn2 60.032(13) . . ?
Sn4 Sn5 Sn2 101.930(15) . . ?
Sn9 Sn5 Sn6 56.763(13) . . ?
Sn8 Sn5 Sn6 99.737(15) . . ?
Sn4 Sn5 Sn6 56.946(12) . . ?
Sn2 Sn5 Sn6 89.325(14) . . ?
Sn7 Sn6 Sn9 111.442(16) . . ?
Sn7 Sn6 Sn4 59.997(12) . . ?
Sn9 Sn6 Sn4 108.299(16) . . ?
Sn7 Sn6 Sn3 59.752(13) . . ?
Sn9 Sn6 Sn3 58.110(13) . . ?
Sn4 Sn6 Sn3 101.431(14) . . ?
Sn7 Sn6 Sn5 98.932(14) . . ?
Sn9 Sn6 Sn5 55.959(13) . . ?
Sn4 Sn6 Sn5 56.443(12) . . ?
Sn3 Sn6 Sn5 89.756(14) . . ?
Ge1 Sn7 Sn6 96.112(19) . . ?
Ge1 Sn7 Sn4 82.439(18) . . ?
Sn6 Sn7 Sn4 60.449(13) . . ?
Ge1 Sn7 Sn3 58.097(17) . . ?
Sn6 Sn7 Sn3 62.824(13) . . ?
Sn4 Sn7 Sn3 103.906(16) . . ?
Ge1 Sn8 Sn5 96.096(18) . . ?
Ge1 Sn8 Sn4 82.081(18) . . ?
Sn5 Sn8 Sn4 59.917(14) . . ?
Ge1 Sn8 Sn2 57.963(17) . . ?
Sn5 Sn8 Sn2 63.376(14) . . ?
Sn4 Sn8 Sn2 103.691(15) . . ?
Sn2 Sn9 Sn5 65.418(14) . . ?
Sn2 Sn9 Sn3 66.509(14) . . ?
Sn5 Sn9 Sn3 99.837(16) . . ?
Sn2 Sn9 Sn6 100.588(16) . . ?
Sn5 Sn9 Sn6 67.278(14) . . ?
Sn3 Sn9 Sn6 63.635(14) . . ?
O1 K1 O4 110.54(15) . . ?
O1 K1 O3 99.89(13) . . ?
O4 K1 O3 60.98(12) . . ?
O1 K1 O5 100.15(11) . . ?
O4 K1 O5 144.40(15) . . ?
O3 K1 O5 97.05(12) . . ?
O1 K1 O6 141.72(11) . . ?
O4 K1 O6 101.88(14) . . ?
O3 K1 O6 113.64(13) . . ?
O5 K1 O6 59.26(11) . . ?
O1 K1 O2 59.97(10) . . ?
O4 K1 O2 91.55(13) . . ?
O3 K1 O2 139.30(12) . . ?
O5 K1 O2 120.01(11) . . ?
O6 K1 O2 100.36(11) . . ?
O1 K1 N1 61.39(12) . . ?
O4 K1 N1 119.11(13) . . ?
O3 K1 N1 61.89(13) . . ?
O5 K1 N1 61.03(12) . . ?
O6 K1 N1 118.76(12) . . ?
O2 K1 N1 120.21(12) . . ?
O1 K1 N2 119.05(12) . . ?
O4 K1 N2 60.86(12) . . ?
O3 K1 N2 117.91(13) . . ?
O5 K1 N2 118.70(12) . . ?
O6 K1 N2 60.89(12) . . ?
O2 K1 N2 60.22(11) . . ?
N1 K1 N2 179.55(14) . . ?
O1 K1 C12' 100.3(3) . . ?
O4 K1 C12' 23.1(3) . . ?
O3 K1 C12' 40.4(3) . . ?
O5 K1 C12' 135.4(3) . . ?
O6 K1 C12' 117.1(3) . . ?
O2 K1 C12' 104.5(3) . . ?
N1 K1 C12' 96.1(3) . . ?
N2 K1 C12' 83.9(3) . . ?
C3 N1 C15 110.5(5) . . ?
C3 N1 C9 109.7(4) . . ?
C15 N1 C9 110.5(4) . . ?
C3 N1 K1 109.0(3) . . ?
C15 N1 K1 109.3(3) . . ?
C9 N1 K1 107.8(3) . . ?
C8 N2 C20 110.2(4) . . ?
C8 N2 C14 110.9(4) . . ?
C20 N2 C14 108.6(4) . . ?
C8 N2 K1 108.4(3) . . ?
C20 N2 K1 109.1(3) . . ?
C14 N2 K1 109.7(3) . . ?
C4 O1 C5 112.2(4) . . ?
C4 O1 K1 119.7(3) . . ?
C5 O1 K1 119.9(3) . . ?
C7 O2 C6 110.6(4) . . ?
C7 O2 K1 119.0(3) . . ?
C6 O2 K1 109.7(3) . . ?
C10 O3 C11 124.3(8) . . ?
C10 O3 C11' 100.6(5) . . ?
C11 O3 C11' 32.8(7) . . ?
C10 O3 K1 114.8(3) . . ?
C11 O3 K1 110.8(7) . . ?
C11' O3 K1 109.6(4) . . ?
C13 O4 C12' 129.8(9) . . ?
C13 O4 C12 101.1(6) . . ?
C12' O4 C12 37.1(8) . . ?
C13 O4 K1 116.1(4) . . ?
C12' O4 K1 108.6(7) . . ?
C12 O4 K1 114.3(4) . . ?
C16 O5 C17 110.8(4) . . ?
C16 O5 K1 117.8(3) . . ?
C17 O5 K1 116.8(3) . . ?
C19 O6 C18 110.7(4) . . ?
C19 O6 K1 116.7(3) . . ?
C18 O6 K1 115.9(3) . . ?
N1 C3 C4 114.5(4) . . ?
O1 C4 C3 109.3(5) . . ?
O1 C5 C6 109.1(4) . . ?
O2 C6 C5 109.3(4) . . ?
O2 C7 C8 109.0(4) . . ?
N2 C8 C7 114.3(4) . . ?
N1 C9 C10 114.4(5) . . ?
O3 C10 C9 109.1(5) . . ?
C12 C11 O3 129.5(14) . . ?
C11 C12 O4 119.8(12) . . ?
C12' C11' O3 120.5(11) . . ?
C11' C12' O4 129.6(15) . . ?
C11' C12' K1 83.9(10) . . ?
O4 C12' K1 48.3(6) . . ?
O4 C13 C14 110.1(5) . . ?
N2 C14 C13 113.1(5) . . ?
N1 C15 C16 115.3(5) . . ?
O5 C16 C15 109.4(5) . . ?
O5 C17 C18 110.3(5) . . ?
O6 C18 C17 109.7(4) . . ?
O6 C19 C20 110.4(4) . . ?
N2 C20 C19 114.2(5) . . ?
O12 K2 O10 103.56(18) . . ?
O12 K2 O7 133.52(13) . . ?
O10 K2 O7 116.34(18) . . ?
O12 K2 O9 122.45(13) . . ?
O10 K2 O9 58.49(12) . . ?
O7 K2 O9 99.17(12) . . ?
O12 K2 O11 60.35(14) . . ?
O10 K2 O11 145.08(17) . . ?
O7 K2 O11 93.93(13) . . ?
O9 K2 O11 101.91(13) . . ?
O12 K2 O8 92.71(13) . . ?
O10 K2 O8 99.59(14) . . ?
O7 K2 O8 59.23(13) . . ?
O9 K2 O8 140.75(12) . . ?
O11 K2 O8 111.27(13) . . ?
O12 K2 N3 119.25(17) . . ?
O10 K2 N3 117.79(16) . . ?
O7 K2 N3 61.85(15) . . ?
O9 K2 N3 60.79(14) . . ?
O11 K2 N3 60.23(17) . . ?
O8 K2 N3 119.49(16) . . ?
O12 K2 N4 61.21(16) . . ?
O10 K2 N4 62.03(14) . . ?
O7 K2 N4 117.79(16) . . ?
O9 K2 N4 119.12(13) . . ?
O11 K2 N4 120.19(16) . . ?
O8 K2 N4 60.24(16) . . ?
N3 K2 N4 179.5(2) . . ?
C21 N3 C27 122.3(7) . . ?
C21 N3 C33 111.0(5) . . ?
C27 N3 C33 98.6(6) . . ?
C21 N3 C27' 96.4(8) . . ?
C27 N3 C27' 28.0(6) . . ?
C33 N3 C27' 121.3(7) . . ?
C21 N3 K2 106.7(4) . . ?
C27 N3 K2 106.8(5) . . ?
C33 N3 K2 111.2(4) . . ?
C27' N3 K2 108.6(6) . . ?
C32' N4 C38 94.3(8) . . ?
C32' N4 C26 116.5(7) . . ?
C38 N4 C26 110.1(5) . . ?
C32' N4 C32 29.0(6) . . ?
C38 N4 C32 123.2(7) . . ?
C26 N4 C32 99.7(6) . . ?
C32' N4 K2 114.2(6) . . ?
C38 N4 K2 107.6(4) . . ?
C26 N4 K2 112.4(4) . . ?
C32 N4 K2 103.7(4) . . ?
C22 O7 C23 112.0(5) . . ?
C22 O7 K2 116.8(4) . . ?
C23 O7 K2 113.8(4) . . ?
C25 O8 C24 112.4(5) . . ?
C25 O8 K2 115.9(4) . . ?
C24 O8 K2 115.8(4) . . ?
C29 O9 C28 112.2(6) . . ?
C29 O9 K2 117.7(4) . . ?
C28 O9 K2 119.2(5) . . ?
C31' O10 C30' 119.8(7) . . ?
C31' O10 C30 107.3(8) . . ?
C30' O10 C30 27.9(5) . . ?
C31' O10 C31 30.8(6) . . ?
C30' O10 C31 114.2(8) . . ?
C30 O10 C31 90.8(7) . . ?
C31' O10 K2 120.7(6) . . ?
C30' O10 K2 117.2(4) . . ?
C30 O10 K2 115.6(5) . . ?
C31 O10 K2 108.9(5) . . ?
N3 C21 C22 114.2(6) . . ?
O7 C22 C21 110.6(5) . . ?
O7 C23 C24 108.2(6) . . ?
O8 C24 C23 109.7(5) . . ?
O8 C25 C26 109.9(5) . . ?
N4 C26 C25 114.0(5) . . ?
N3 C27 C28 102.2(7) . . ?
O9 C28 C27 105.8(7) . . ?
O9 C29 C30 102.9(6) . . ?
O10 C30 C29 92.3(8) . . ?
O10 C31 C32 80.0(7) . . ?
N4 C32 C31 90.9(7) . . ?
O10 C31' C32' 124.3(9) . . ?
N4 C32' C31' 118.6(9) . . ?
C34 C33 N3 113.6(6) . . ?
O11 C34 C33 108.7(6) . . ?
O11 C35 C36 109.0(5) . . ?
O12 C36 C35 108.8(5) . . ?
O12 C37 C38 109.6(6) . . ?
N4 C38 C37 113.9(6) . . ?
O13 K3 O15 99.73(16) . . ?
O13 K3 O18 114.25(17) . . ?
O15 K3 O18 140.96(13) . . ?
O13 K3 O17 97.73(17) . . ?
O15 K3 O17 99.36(14) . . ?
O18 K3 O17 58.95(11) . . ?
O13 K3 O14 62.08(16) . . ?
O15 K3 O14 105.17(17) . . ?
O18 K3 O14 107.39(17) . . ?
O17 K3 O14 150.30(15) . . ?
O13 K3 O16 142.44(18) . . ?
O15 K3 O16 61.10(14) . . ?
O18 K3 O16 97.53(13) . . ?
O17 K3 O16 116.26(12) . . ?
O14 K3 O16 90.48(13) . . ?
O13 K3 N6 115.79(16) . . ?
O15 K3 N6 119.81(16) . . ?
O18 K3 N6 62.38(14) . . ?
O17 K3 N6 120.23(14) . . ?
O14 K3 N6 60.05(16) . . ?
O16 K3 N6 61.20(15) . . ?
O13 K3 N5 61.29(16) . . ?
O15 K3 N5 61.99(15) . . ?
O18 K3 N5 117.99(13) . . ?
O17 K3 N5 60.80(13) . . ?
O14 K3 N5 117.54(16) . . ?
O16 K3 N5 121.20(16) . . ?
N6 K3 N5 177.05(16) . . ?
O13 K3 C41' 25.4(3) . . ?
O15 K3 C41' 96.6(3) . . ?
O18 K3 C41' 122.4(3) . . ?
O17 K3 C41' 123.0(3) . . ?
O14 K3 C41' 38.3(3) . . ?
O16 K3 C41' 119.4(3) . . ?
N6 K3 C41' 96.9(3) . . ?
N5 K3 C41' 80.4(3) . . ?
C39 N5 C51 111.8(5) . . ?
C39 N5 C45 111.0(5) . . ?
C51 N5 C45 108.4(6) . . ?
C39 N5 K3 108.1(4) . . ?
C51 N5 K3 109.6(4) . . ?
C45 N5 K3 107.8(4) . . ?
C50 N6 C44 110.3(6) . . ?
C50 N6 C56 111.3(6) . . ?
C44 N6 C56 109.2(6) . . ?
C50 N6 K3 108.8(4) . . ?
C44 N6 K3 112.4(4) . . ?
C56 N6 K3 104.8(4) . . ?
C41 O13 C40 120.6(7) . . ?
C41 O13 C41' 37.9(7) . . ?
C40 O13 C41' 102.0(8) . . ?
C41 O13 K3 116.1(5) . . ?
C40 O13 K3 117.3(4) . . ?
C41' O13 K3 106.5(7) . . ?
C43 O14 C42' 88.9(13) . . ?
C43 O14 C43' 9(2) . . ?
C42' O14 C43' 97.7(18) . . ?
C43 O14 C42 124.2(12) . . ?
C42' O14 C42 37.2(7) . . ?
C43' O14 C42 132.7(17) . . ?
C43 O14 K3 118.6(10) . . ?
C42' O14 K3 119.5(7) . . ?
C43' O14 K3 113.6(17) . . ?
C42 O14 K3 104.7(5) . . ?
C46 O15 C47 111.4(5) . . ?
C46 O15 K3 117.5(4) . . ?
C47 O15 K3 117.0(4) . . ?
C48 O16 C49 112.5(6) . . ?
C48 O16 K3 109.2(4) . . ?
C49 O16 K3 116.9(4) . . ?
C52 O17 C53 110.9(4) . . ?
C52 O17 K3 117.0(3) . . ?
C53 O17 K3 117.9(3) . . ?
C54 O18 C55 112.8(4) . . ?
C54 O18 K3 115.6(3) . . ?
C55 O18 K3 119.9(4) . . ?
N5 C39 C40 114.4(5) . . ?
O13 C40 C39 109.6(6) . . ?
O13 C41 C42 101.0(9) . . ?
C41 C42 O14 108.0(8) . . ?
O14 C43 C44 105.6(14) . . ?
N6 C44 C43 113.1(10) . . ?
C42' C41' O13 115.9(12) . . ?
C42' C41' K3 86.9(8) . . ?
O13 C41' K3 48.1(5) . . ?
O14 C42' C41' 96.4(12) . . ?
N5 C45 C46 114.1(5) . . ?
O15 C46 C45 109.4(6) . . ?
O15 C47 C48 109.7(6) . . ?
O16 C48 C47 109.8(6) . . ?
O16 C49 C50 111.3(6) . . ?
N6 C50 C49 113.0(6) . . ?
N5 C51 C52 113.2(6) . . ?
O17 C52 C51 108.9(5) . . ?
O17 C53 C54 109.3(5) . . ?
O18 C54 C53 109.7(4) . . ?
O18 C55 C56 109.1(5) . . ?
N6 C56 C55 114.7(6) . . ?
C106 C101 C102 118.7(14) . . ?
C106 C101 C107 120.3(14) . . ?
C102 C101 C107 121.0(14) . . ?
C103 C102 C101 119.1(13) . . ?
C102 C103 C104 120.9(15) . . ?
C105 C104 C103 118.9(16) . . ?
C106 C105 C104 119.5(15) . . ?
C101 C106 C105 122.8(15) . . ?
C57 N7 N7 157.9(12) . 2_666 ?
C58 C57 N7 121.1(7) . . ?
C57 C58 N8 111.2(6) . . ?

loop_
_geom_bond_atom_site_label_1
_geom_bond_atom_site_label_2
_geom_bond_distance
_geom_bond_site_symmetry_2
_geom_bond_publ_flag
O12 C36 1.422(9) . ?
O12 C37 1.426(8) . ?
O12 K2 2.749(4) . ?
O11 C35 1.417(9) . ?
O11 C34 1.421(9) . ?
O11 K2 2.854(4) . ?
Ge1 C1 1.974(6) . ?
Ge1 Sn8 2.6713(7) . ?
Ge1 Sn7 2.6738(7) . ?
Ge1 Sn3 2.7865(7) . ?
Ge1 Sn2 2.7967(7) . ?
C1 C2 1.300(8) . ?
Sn2 Sn9 2.9068(6) . ?
Sn2 Sn8 3.0583(6) . ?
Sn2 Sn5 3.1560(6) . ?
Sn2 Sn3 3.2153(6) . ?
Sn3 Sn9 2.9563(6) . ?
Sn3 Sn7 3.0293(6) . ?
Sn3 Sn6 3.1196(5) . ?
Sn4 Sn5 2.9647(6) . ?
Sn4 Sn7 2.9684(5) . ?
Sn4 Sn6 2.9818(5) . ?
Sn4 Sn8 2.9894(6) . ?
Sn5 Sn9 2.9334(6) . ?
Sn5 Sn8 2.9469(6) . ?
Sn5 Sn6 3.2653(5) . ?
Sn6 Sn7 2.9551(5) . ?
Sn6 Sn9 2.9609(6) . ?
K1 O1 2.756(4) . ?
K1 O4 2.786(4) . ?
K1 O3 2.827(4) . ?
K1 O5 2.847(4) . ?
K1 O6 2.861(4) . ?
K1 O2 2.861(4) . ?
K1 N1 2.943(5) . ?
K1 N2 2.980(5) . ?
K1 C12' 3.535(18) . ?
N1 C3 1.463(7) . ?
N1 C15 1.470(7) . ?
N1 C9 1.473(7) . ?
N2 C8 1.467(7) . ?
N2 C20 1.469(7) . ?
N2 C14 1.474(7) . ?
O1 C4 1.412(6) . ?
O1 C5 1.421(6) . ?
O2 C7 1.419(6) . ?
O2 C6 1.439(6) . ?
O3 C10 1.407(8) . ?
O3 C11 1.475(17) . ?
O3 C11' 1.477(9) . ?
O4 C13 1.400(8) . ?
O4 C12' 1.462(17) . ?
O4 C12 1.488(10) . ?
O5 C16 1.426(7) . ?
O5 C17 1.432(7) . ?
O6 C19 1.416(7) . ?
O6 C18 1.447(7) . ?
C3 C4 1.517(8) . ?
C5 C6 1.491(8) . ?
C7 C8 1.504(8) . ?
C9 C10 1.504(8) . ?
C11 C12 1.141(18) . ?
C11' C12' 1.162(19) . ?
C13 C14 1.505(8) . ?
C15 C16 1.497(8) . ?
C17 C18 1.486(9) . ?
C19 C20 1.507(9) . ?
K2 O10 2.814(5) . ?
K2 O7 2.824(4) . ?
K2 O9 2.830(4) . ?
K2 O8 2.871(4) . ?
K2 N3 2.917(5) . ?
K2 N4 2.943(5) . ?
N3 C21 1.456(10) . ?
N3 C27 1.474(12) . ?
N3 C33 1.489(10) . ?
N3 C27' 1.532(15) . ?
N4 C32' 1.438(13) . ?
N4 C38 1.446(11) . ?
N4 C26 1.457(9) . ?
N4 C32 1.598(11) . ?
O7 C22 1.424(8) . ?
O7 C23 1.427(8) . ?
O8 C25 1.415(8) . ?
O8 C24 1.427(9) . ?
O9 C29 1.398(8) . ?
O9 C28 1.403(10) . ?
O10 C31' 1.278(11) . ?
O10 C30' 1.434(11) . ?
O10 C30 1.564(14) . ?
O10 C31 1.749(15) . ?
C21 C22 1.492(11) . ?
C23 C24 1.488(11) . ?
C25 C26 1.507(11) . ?
C27 C28 1.709(13) . ?
C29 C30 1.734(14) . ?
C31 C32 1.936(18) . ?
C31' C32' 1.552(16) . ?
C33 C34 1.481(12) . ?
C35 C36 1.499(11) . ?
C37 C38 1.494(13) . ?
K3 O13 2.734(4) . ?
K3 O15 2.740(5) . ?
K3 O18 2.777(4) . ?
K3 O17 2.822(4) . ?
K3 O14 2.831(5) . ?
K3 O16 2.838(4) . ?
K3 N6 2.913(6) . ?
K3 N5 2.974(6) . ?
K3 C41' 3.523(15) . ?
N5 C39 1.450(9) . ?
N5 C51 1.463(8) . ?
N5 C45 1.485(9) . ?
N6 C50 1.456(8) . ?
N6 C44 1.475(9) . ?
N6 C56 1.478(9) . ?
O13 C41 1.377(10) . ?
O13 C40 1.401(8) . ?
O13 C41' 1.577(13) . ?
O14 C43 1.375(12) . ?
O14 C42' 1.435(12) . ?
O14 C43' 1.463(15) . ?
O14 C42 1.546(9) . ?
O15 C46 1.423(9) . ?
O15 C47 1.439(8) . ?
O16 C48 1.406(8) . ?
O16 C49 1.443(8) . ?
O17 C52 1.419(7) . ?
O17 C53 1.422(7) . ?
O18 C54 1.410(7) . ?
O18 C55 1.415(7) . ?
C39 C40 1.493(10) . ?
C41 C42 1.512(15) . ?
C43 C44 1.57(3) . ?
C41' C42' 1.49(2) . ?
C45 C46 1.507(10) . ?
C47 C48 1.479(11) . ?
C49 C50 1.483(12) . ?
C51 C52 1.523(10) . ?
C53 C54 1.469(8) . ?
C55 C56 1.524(9) . ?
C101 C106 1.356(19) . ?
C101 C102 1.415(19) . ?
C101 C107 1.50(2) . ?
C102 C103 1.36(2) . ?
C103 C104 1.41(2) . ?
C104 C105 1.38(2) . ?
C105 C106 1.36(2) . ?
N7 C57 1.539(13) . ?
N7 N7 1.75(2) 2_666 ?
N8 C58 1.481(10) . ?
C57 C58 1.462(9) . ?

loop_
_geom_torsion_atom_site_label_1
_geom_torsion_atom_site_label_2
_geom_torsion_atom_site_label_3
_geom_torsion_atom_site_label_4
_geom_torsion
_geom_torsion_site_symmetry_1
_geom_torsion_site_symmetry_2
_geom_torsion_site_symmetry_3
_geom_torsion_site_symmetry_4
_geom_torsion_publ_flag
Sn8 Ge1 C1 C2 -116.4(5) . . . . ?
Sn7 Ge1 C1 C2 14.9(6) . . . . ?
Sn3 Ge1 C1 C2 90.1(5) . . . . ?
Sn2 Ge1 C1 C2 166.8(5) . . . . ?
C1 Ge1 Sn2 Sn9 -139.88(19) . . . . ?
Sn8 Ge1 Sn2 Sn9 104.668(19) . . . . ?
Sn7 Ge1 Sn2 Sn9 11.05(3) . . . . ?
Sn3 Ge1 Sn2 Sn9 -34.099(18) . . . . ?
C1 Ge1 Sn2 Sn8 115.46(19) . . . . ?
Sn7 Ge1 Sn2 Sn8 -93.62(3) . . . . ?
Sn3 Ge1 Sn2 Sn8 -138.77(2) . . . . ?
C1 Ge1 Sn2 Sn5 163.53(19) . . . . ?
Sn8 Ge1 Sn2 Sn5 48.070(15) . . . . ?
Sn7 Ge1 Sn2 Sn5 -45.55(3) . . . . ?
Sn3 Ge1 Sn2 Sn5 -90.697(16) . . . . ?
C1 Ge1 Sn2 Sn3 -105.78(19) . . . . ?
Sn8 Ge1 Sn2 Sn3 138.77(2) . . . . ?
Sn7 Ge1 Sn2 Sn3 45.15(2) . . . . ?
C1 Ge1 Sn3 Sn9 140.4(2) . . . . ?
Sn8 Ge1 Sn3 Sn9 -12.79(3) . . . . ?
Sn7 Ge1 Sn3 Sn9 -106.023(18) . . . . ?
Sn2 Ge1 Sn3 Sn9 33.315(18) . . . . ?
C1 Ge1 Sn3 Sn7 -113.6(2) . . . . ?
Sn8 Ge1 Sn3 Sn7 93.23(3) . . . . ?
Sn2 Ge1 Sn3 Sn7 139.34(2) . . . . ?
C1 Ge1 Sn3 Sn6 -162.0(2) . . . . ?
Sn8 Ge1 Sn3 Sn6 44.82(3) . . . . ?
Sn7 Ge1 Sn3 Sn6 -48.416(15) . . . . ?
Sn2 Ge1 Sn3 Sn6 90.923(16) . . . . ?
C1 Ge1 Sn3 Sn2 107.1(2) . . . . ?
Sn8 Ge1 Sn3 Sn2 -46.10(2) . . . . ?
Sn7 Ge1 Sn3 Sn2 -139.34(2) . . . . ?
Sn9 Sn2 Sn3 Ge1 139.48(2) . . . . ?
Sn8 Sn2 Sn3 Ge1 32.715(18) . . . . ?
Sn5 Sn2 Sn3 Ge1 88.831(19) . . . . ?
Ge1 Sn2 Sn3 Sn9 -139.48(2) . . . . ?
Sn8 Sn2 Sn3 Sn9 -106.768(17) . . . . ?
Sn5 Sn2 Sn3 Sn9 -50.652(14) . . . . ?
Ge1 Sn2 Sn3 Sn7 -32.611(18) . . . . ?
Sn9 Sn2 Sn3 Sn7 106.872(17) . . . . ?
Sn8 Sn2 Sn3 Sn7 0.104(17) . . . . ?
Sn5 Sn2 Sn3 Sn7 56.220(15) . . . . ?
Ge1 Sn2 Sn3 Sn6 -89.652(19) . . . . ?
Sn9 Sn2 Sn3 Sn6 49.831(14) . . . . ?
Sn8 Sn2 Sn3 Sn6 -56.937(15) . . . . ?
Sn5 Sn2 Sn3 Sn6 -0.821(14) . . . . ?
Sn7 Sn4 Sn5 Sn9 -23.45(2) . . . . ?
Sn6 Sn4 Sn5 Sn9 22.433(15) . . . . ?
Sn8 Sn4 Sn5 Sn9 -104.128(18) . . . . ?
Sn7 Sn4 Sn5 Sn8 80.674(16) . . . . ?
Sn6 Sn4 Sn5 Sn8 126.561(15) . . . . ?
Sn7 Sn4 Sn5 Sn2 35.378(19) . . . . ?
Sn6 Sn4 Sn5 Sn2 81.265(15) . . . . ?
Sn8 Sn4 Sn5 Sn2 -45.296(14) . . . . ?
Sn7 Sn4 Sn5 Sn6 -45.887(14) . . . . ?
Sn8 Sn4 Sn5 Sn6 -126.561(15) . . . . ?
Ge1 Sn2 Sn5 Sn9 105.171(19) . . . . ?
Sn8 Sn2 Sn5 Sn9 151.359(19) . . . . ?
Sn3 Sn2 Sn5 Sn9 50.487(14) . . . . ?
Ge1 Sn2 Sn5 Sn8 -46.188(16) . . . . ?
Sn9 Sn2 Sn5 Sn8 -151.359(19) . . . . ?
Sn3 Sn2 Sn5 Sn8 -100.872(15) . . . . ?
Ge1 Sn2 Sn5 Sn4 -0.476(19) . . . . ?
Sn9 Sn2 Sn5 Sn4 -105.647(18) . . . . ?
Sn8 Sn2 Sn5 Sn4 45.712(15) . . . . ?
Sn3 Sn2 Sn5 Sn4 -55.160(16) . . . . ?
Ge1 Sn2 Sn5 Sn6 55.469(17) . . . . ?
Sn9 Sn2 Sn5 Sn6 -49.703(14) . . . . ?
Sn8 Sn2 Sn5 Sn6 101.656(15) . . . . ?
Sn3 Sn2 Sn5 Sn6 0.784(13) . . . . ?
Sn5 Sn4 Sn6 Sn7 -126.739(16) . . . . ?
Sn8 Sn4 Sn6 Sn7 -80.926(16) . . . . ?
Sn5 Sn4 Sn6 Sn9 -22.045(15) . . . . ?
Sn7 Sn4 Sn6 Sn9 104.694(17) . . . . ?
Sn8 Sn4 Sn6 Sn9 23.77(2) . . . . ?
Sn5 Sn4 Sn6 Sn3 -81.991(15) . . . . ?
Sn7 Sn4 Sn6 Sn3 44.748(15) . . . . ?
Sn8 Sn4 Sn6 Sn3 -36.178(19) . . . . ?
Sn7 Sn4 Sn6 Sn5 126.739(16) . . . . ?
Sn8 Sn4 Sn6 Sn5 45.812(14) . . . . ?
Ge1 Sn3 Sn6 Sn7 46.307(17) . . . . ?
Sn9 Sn3 Sn6 Sn7 149.454(17) . . . . ?
Sn2 Sn3 Sn6 Sn7 101.292(15) . . . . ?
Ge1 Sn3 Sn6 Sn9 -103.147(19) . . . . ?
Sn7 Sn3 Sn6 Sn9 -149.454(17) . . . . ?
Sn2 Sn3 Sn6 Sn9 -48.161(14) . . . . ?
Ge1 Sn3 Sn6 Sn4 1.42(2) . . . . ?
Sn9 Sn3 Sn6 Sn4 104.564(17) . . . . ?
Sn7 Sn3 Sn6 Sn4 -44.889(15) . . . . ?
Sn2 Sn3 Sn6 Sn4 56.403(16) . . . . ?
Ge1 Sn3 Sn6 Sn5 -54.192(18) . . . . ?
Sn9 Sn3 Sn6 Sn5 48.955(13) . . . . ?
Sn7 Sn3 Sn6 Sn5 -100.499(14) . . . . ?
Sn2 Sn3 Sn6 Sn5 0.793(13) . . . . ?
Sn9 Sn5 Sn6 Sn7 -109.901(17) . . . . ?
Sn8 Sn5 Sn6 Sn7 -0.693(19) . . . . ?
Sn4 Sn5 Sn6 Sn7 44.629(14) . . . . ?
Sn2 Sn5 Sn6 Sn7 -60.105(16) . . . . ?
Sn8 Sn5 Sn6 Sn9 109.208(18) . . . . ?
Sn4 Sn5 Sn6 Sn9 154.530(17) . . . . ?
Sn2 Sn5 Sn6 Sn9 49.796(13) . . . . ?
Sn9 Sn5 Sn6 Sn4 -154.530(17) . . . . ?
Sn8 Sn5 Sn6 Sn4 -45.322(15) . . . . ?
Sn2 Sn5 Sn6 Sn4 -104.733(15) . . . . ?
Sn9 Sn5 Sn6 Sn3 -50.605(13) . . . . ?
Sn8 Sn5 Sn6 Sn3 58.603(16) . . . . ?
Sn4 Sn5 Sn6 Sn3 103.925(14) . . . . ?
Sn2 Sn5 Sn6 Sn3 -0.808(14) . . . . ?
C1 Ge1 Sn7 Sn6 155.33(19) . . . . ?
Sn8 Ge1 Sn7 Sn6 -66.51(2) . . . . ?
Sn3 Ge1 Sn7 Sn6 52.575(15) . . . . ?
Sn2 Ge1 Sn7 Sn6 6.25(3) . . . . ?
C1 Ge1 Sn7 Sn4 -145.64(19) . . . . ?
Sn8 Ge1 Sn7 Sn4 -7.48(2) . . . . ?
Sn3 Ge1 Sn7 Sn4 111.605(16) . . . . ?
Sn2 Ge1 Sn7 Sn4 65.28(3) . . . . ?
C1 Ge1 Sn7 Sn3 102.75(19) . . . . ?
Sn8 Ge1 Sn7 Sn3 -119.08(2) . . . . ?
Sn2 Ge1 Sn7 Sn3 -46.33(2) . . . . ?
Sn9 Sn6 Sn7 Ge1 -21.65(2) . . . . ?
Sn4 Sn6 Sn7 Ge1 77.712(19) . . . . ?
Sn3 Sn6 Sn7 Ge1 -49.275(17) . . . . ?
Sn5 Sn6 Sn7 Ge1 35.18(2) . . . . ?
Sn9 Sn6 Sn7 Sn4 -99.366(18) . . . . ?
Sn3 Sn6 Sn7 Sn4 -126.987(16) . . . . ?
Sn5 Sn6 Sn7 Sn4 -42.532(14) . . . . ?
Sn9 Sn6 Sn7 Sn3 27.621(16) . . . . ?
Sn4 Sn6 Sn7 Sn3 126.987(16) . . . . ?
Sn5 Sn6 Sn7 Sn3 84.454(15) . . . . ?
Sn5 Sn4 Sn7 Ge1 -51.610(19) . . . . ?
Sn6 Sn4 Sn7 Ge1 -101.462(19) . . . . ?
Sn8 Sn4 Sn7 Ge1 6.468(18) . . . . ?
Sn5 Sn4 Sn7 Sn6 49.852(15) . . . . ?
Sn8 Sn4 Sn7 Sn6 107.930(16) . . . . ?
Sn5 Sn4 Sn7 Sn3 2.794(19) . . . . ?
Sn6 Sn4 Sn7 Sn3 -47.059(15) . . . . ?
Sn8 Sn4 Sn7 Sn3 60.871(16) . . . . ?
Sn9 Sn3 Sn7 Ge1 90.13(2) . . . . ?
Sn6 Sn3 Sn7 Ge1 117.42(2) . . . . ?
Sn2 Sn3 Sn7 Ge1 32.810(18) . . . . ?
Ge1 Sn3 Sn7 Sn6 -117.42(2) . . . . ?
Sn9 Sn3 Sn7 Sn6 -27.291(16) . . . . ?
Sn2 Sn3 Sn7 Sn6 -84.614(14) . . . . ?
Ge1 Sn3 Sn7 Sn4 -71.712(19) . . . . ?
Sn9 Sn3 Sn7 Sn4 18.42(2) . . . . ?
Sn6 Sn3 Sn7 Sn4 45.713(14) . . . . ?
Sn2 Sn3 Sn7 Sn4 -38.901(17) . . . . ?
C1 Ge1 Sn8 Sn5 -156.9(2) . . . . ?
Sn7 Ge1 Sn8 Sn5 65.84(2) . . . . ?
Sn3 Ge1 Sn8 Sn5 -6.19(3) . . . . ?
Sn2 Ge1 Sn8 Sn5 -53.240(17) . . . . ?
C1 Ge1 Sn8 Sn4 144.7(2) . . . . ?
Sn7 Ge1 Sn8 Sn4 7.43(2) . . . . ?
Sn3 Ge1 Sn8 Sn4 -64.60(3) . . . . ?
Sn2 Ge1 Sn8 Sn4 -111.651(16) . . . . ?
C1 Ge1 Sn8 Sn2 -103.7(2) . . . . ?
Sn7 Ge1 Sn8 Sn2 119.08(2) . . . . ?
Sn3 Ge1 Sn8 Sn2 47.05(2) . . . . ?
Sn9 Sn5 Sn8 Ge1 23.90(3) . . . . ?
Sn4 Sn5 Sn8 Ge1 -77.174(19) . . . . ?
Sn2 Sn5 Sn8 Ge1 49.436(19) . . . . ?
Sn6 Sn5 Sn8 Ge1 -34.09(2) . . . . ?
Sn9 Sn5 Sn8 Sn4 101.078(19) . . . . ?
Sn2 Sn5 Sn8 Sn4 126.610(16) . . . . ?
Sn6 Sn5 Sn8 Sn4 43.084(14) . . . . ?
Sn9 Sn5 Sn8 Sn2 -25.532(18) . . . . ?
Sn4 Sn5 Sn8 Sn2 -126.610(16) . . . . ?
Sn6 Sn5 Sn8 Sn2 -83.526(15) . . . . ?
Sn5 Sn4 Sn8 Ge1 101.799(19) . . . . ?
Sn7 Sn4 Sn8 Ge1 -6.479(18) . . . . ?
Sn6 Sn4 Sn8 Ge1 51.877(19) . . . . ?
Sn7 Sn4 Sn8 Sn5 -108.279(16) . . . . ?
Sn6 Sn4 Sn8 Sn5 -49.922(15) . . . . ?
Sn5 Sn4 Sn8 Sn2 47.611(15) . . . . ?
Sn7 Sn4 Sn8 Sn2 -60.667(17) . . . . ?
Sn6 Sn4 Sn8 Sn2 -2.311(19) . . . . ?
Sn9 Sn2 Sn8 Ge1 -91.62(2) . . . . ?
Sn5 Sn2 Sn8 Ge1 -116.99(2) . . . . ?
Sn3 Sn2 Sn8 Ge1 -33.004(18) . . . . ?
Ge1 Sn2 Sn8 Sn5 116.99(2) . . . . ?
Sn9 Sn2 Sn8 Sn5 25.366(17) . . . . ?
Sn3 Sn2 Sn8 Sn5 83.985(15) . . . . ?
Ge1 Sn2 Sn8 Sn4 71.353(19) . . . . ?
Sn9 Sn2 Sn8 Sn4 -20.27(2) . . . . ?
Sn5 Sn2 Sn8 Sn4 -45.635(15) . . . . ?
Sn3 Sn2 Sn8 Sn4 38.350(17) . . . . ?
Ge1 Sn2 Sn9 Sn5 -80.951(19) . . . . ?
Sn8 Sn2 Sn9 Sn5 -25.030(17) . . . . ?
Sn3 Sn2 Sn9 Sn5 -113.808(16) . . . . ?
Ge1 Sn2 Sn9 Sn3 32.857(18) . . . . ?
Sn8 Sn2 Sn9 Sn3 88.778(18) . . . . ?
Sn5 Sn2 Sn9 Sn3 113.808(16) . . . . ?
Ge1 Sn2 Sn9 Sn6 -22.12(2) . . . . ?
Sn8 Sn2 Sn9 Sn6 33.80(2) . . . . ?
Sn5 Sn2 Sn9 Sn6 58.827(15) . . . . ?
Sn3 Sn2 Sn9 Sn6 -54.980(14) . . . . ?
Sn8 Sn5 Sn9 Sn2 26.475(18) . . . . ?
Sn4 Sn5 Sn9 Sn2 91.762(18) . . . . ?
Sn6 Sn5 Sn9 Sn2 114.244(15) . . . . ?
Sn8 Sn5 Sn9 Sn3 -31.91(2) . . . . ?
Sn4 Sn5 Sn9 Sn3 33.38(2) . . . . ?
Sn2 Sn5 Sn9 Sn3 -58.386(15) . . . . ?
Sn6 Sn5 Sn9 Sn3 55.858(14) . . . . ?
Sn8 Sn5 Sn9 Sn6 -87.769(18) . . . . ?
Sn4 Sn5 Sn9 Sn6 -22.482(15) . . . . ?
Sn2 Sn5 Sn9 Sn6 -114.244(15) . . . . ?
Ge1 Sn3 Sn9 Sn2 -32.858(19) . . . . ?
Sn7 Sn3 Sn9 Sn2 -89.019(17) . . . . ?
Sn6 Sn3 Sn9 Sn2 -116.042(16) . . . . ?
Ge1 Sn3 Sn9 Sn5 24.75(2) . . . . ?
Sn7 Sn3 Sn9 Sn5 -31.41(2) . . . . ?
Sn6 Sn3 Sn9 Sn5 -58.434(15) . . . . ?
Sn2 Sn3 Sn9 Sn5 57.608(15) . . . . ?
Ge1 Sn3 Sn9 Sn6 83.184(19) . . . . ?
Sn7 Sn3 Sn9 Sn6 27.023(15) . . . . ?
Sn2 Sn3 Sn9 Sn6 116.042(16) . . . . ?
Sn7 Sn6 Sn9 Sn2 28.82(2) . . . . ?
Sn4 Sn6 Sn9 Sn2 -35.34(2) . . . . ?
Sn3 Sn6 Sn9 Sn2 56.959(15) . . . . ?
Sn5 Sn6 Sn9 Sn2 -57.515(15) . . . . ?
Sn7 Sn6 Sn9 Sn5 86.330(17) . . . . ?
Sn4 Sn6 Sn9 Sn5 22.176(15) . . . . ?
Sn3 Sn6 Sn9 Sn5 114.474(15) . . . . ?
Sn7 Sn6 Sn9 Sn3 -28.144(16) . . . . ?
Sn4 Sn6 Sn9 Sn3 -92.298(16) . . . . ?
Sn5 Sn6 Sn9 Sn3 -114.474(15) . . . . ?
O1 K1 N1 C3 14.9(3) . . . . ?
O4 K1 N1 C3 -83.9(4) . . . . ?
O3 K1 N1 C3 -106.0(4) . . . . ?
O5 K1 N1 C3 137.0(4) . . . . ?
O6 K1 N1 C3 151.0(3) . . . . ?
O2 K1 N1 C3 27.2(4) . . . . ?
N2 K1 N1 C3 -170(100) . . . . ?
C12' K1 N1 C3 -83.5(5) . . . . ?
O1 K1 N1 C15 -106.0(4) . . . . ?
O4 K1 N1 C15 155.2(3) . . . . ?
O3 K1 N1 C15 133.2(4) . . . . ?
O5 K1 N1 C15 16.1(3) . . . . ?
O6 K1 N1 C15 30.1(4) . . . . ?
O2 K1 N1 C15 -93.7(4) . . . . ?
N2 K1 N1 C15 69(18) . . . . ?
C12' K1 N1 C15 155.6(5) . . . . ?
O1 K1 N1 C9 134.0(4) . . . . ?
O4 K1 N1 C9 35.1(4) . . . . ?
O3 K1 N1 C9 13.1(3) . . . . ?
O5 K1 N1 C9 -103.9(4) . . . . ?
O6 K1 N1 C9 -89.9(3) . . . . ?
O2 K1 N1 C9 146.2(3) . . . . ?
N2 K1 N1 C9 -51(18) . . . . ?
C12' K1 N1 C9 35.5(5) . . . . ?
O1 K1 N2 C8 31.3(4) . . . . ?
O4 K1 N2 C8 129.9(4) . . . . ?
O3 K1 N2 C8 152.4(3) . . . . ?
O5 K1 N2 C8 -90.9(3) . . . . ?
O6 K1 N2 C8 -104.6(4) . . . . ?
O2 K1 N2 C8 19.2(3) . . . . ?
N1 K1 N2 C8 -143(18) . . . . ?
C12' K1 N2 C8 129.8(5) . . . . ?
O1 K1 N2 C20 151.3(3) . . . . ?
O4 K1 N2 C20 -110.0(4) . . . . ?
O3 K1 N2 C20 -87.6(4) . . . . ?
O5 K1 N2 C20 29.1(4) . . . . ?
O6 K1 N2 C20 15.4(3) . . . . ?
O2 K1 N2 C20 139.2(4) . . . . ?
N1 K1 N2 C20 -23(18) . . . . ?
C12' K1 N2 C20 -110.2(5) . . . . ?
O1 K1 N2 C14 -89.9(4) . . . . ?
O4 K1 N2 C14 8.8(3) . . . . ?
O3 K1 N2 C14 31.2(4) . . . . ?
O5 K1 N2 C14 147.9(3) . . . . ?
O6 K1 N2 C14 134.2(4) . . . . ?
O2 K1 N2 C14 -102.0(4) . . . . ?
N1 K1 N2 C14 95(18) . . . . ?
C12' K1 N2 C14 8.6(5) . . . . ?
O4 K1 O1 C4 128.9(3) . . . . ?
O3 K1 O1 C4 66.3(4) . . . . ?
O5 K1 O1 C4 -32.8(4) . . . . ?
O6 K1 O1 C4 -85.1(4) . . . . ?
O2 K1 O1 C4 -151.7(4) . . . . ?
N1 K1 O1 C4 16.1(3) . . . . ?
N2 K1 O1 C4 -163.9(3) . . . . ?
C12' K1 O1 C4 107.4(5) . . . . ?
O4 K1 O1 C5 -85.1(3) . . . . ?
O3 K1 O1 C5 -147.7(3) . . . . ?
O5 K1 O1 C5 113.3(3) . . . . ?
O6 K1 O1 C5 61.0(4) . . . . ?
O2 K1 O1 C5 -5.6(3) . . . . ?
N1 K1 O1 C5 162.1(4) . . . . ?
N2 K1 O1 C5 -17.8(4) . . . . ?
C12' K1 O1 C5 -106.6(4) . . . . ?
O1 K1 O2 C7 -155.5(4) . . . . ?
O4 K1 O2 C7 -42.6(4) . . . . ?
O3 K1 O2 C7 -87.1(4) . . . . ?
O5 K1 O2 C7 120.1(3) . . . . ?
O6 K1 O2 C7 59.8(3) . . . . ?
N1 K1 O2 C7 -168.0(3) . . . . ?
N2 K1 O2 C7 12.2(3) . . . . ?
C12' K1 O2 C7 -61.9(5) . . . . ?
O1 K1 O2 C6 -26.8(3) . . . . ?
O4 K1 O2 C6 86.2(3) . . . . ?
O3 K1 O2 C6 41.6(4) . . . . ?
O5 K1 O2 C6 -111.1(3) . . . . ?
O6 K1 O2 C6 -171.5(3) . . . . ?
N1 K1 O2 C6 -39.2(3) . . . . ?
N2 K1 O2 C6 141.0(3) . . . . ?
C12' K1 O2 C6 66.9(4) . . . . ?
O1 K1 O3 C10 -30.0(4) . . . . ?
O4 K1 O3 C10 -138.1(4) . . . . ?
O5 K1 O3 C10 71.6(4) . . . . ?
O6 K1 O3 C10 131.1(4) . . . . ?
O2 K1 O3 C10 -84.8(4) . . . . ?
N1 K1 O3 C10 19.9(4) . . . . ?
N2 K1 O3 C10 -160.6(4) . . . . ?
C12' K1 O3 C10 -124.4(7) . . . . ?
O1 K1 O3 C11 117.2(9) . . . . ?
O4 K1 O3 C11 9.1(9) . . . . ?
O5 K1 O3 C11 -141.2(9) . . . . ?
O6 K1 O3 C11 -81.7(9) . . . . ?
O2 K1 O3 C11 62.4(9) . . . . ?
N1 K1 O3 C11 167.1(9) . . . . ?
N2 K1 O3 C11 -13.4(9) . . . . ?
C12' K1 O3 C11 22.9(10) . . . . ?
O1 K1 O3 C11' 82.2(5) . . . . ?
O4 K1 O3 C11' -25.9(5) . . . . ?
O5 K1 O3 C11' -176.1(5) . . . . ?
O6 K1 O3 C11' -116.7(5) . . . . ?
O2 K1 O3 C11' 27.4(6) . . . . ?
N1 K1 O3 C11' 132.1(6) . . . . ?
N2 K1 O3 C11' -48.3(6) . . . . ?
C12' K1 O3 C11' -12.1(7) . . . . ?
O1 K1 O4 C13 136.4(4) . . . . ?
O3 K1 O4 C13 -133.5(5) . . . . ?
O5 K1 O4 C13 -75.7(5) . . . . ?
O6 K1 O4 C13 -22.9(4) . . . . ?
O2 K1 O4 C13 78.1(4) . . . . ?
N1 K1 O4 C13 -155.7(4) . . . . ?
N2 K1 O4 C13 23.8(4) . . . . ?
C12' K1 O4 C13 -156.7(11) . . . . ?
O1 K1 O4 C12' -66.9(9) . . . . ?
O3 K1 O4 C12' 23.2(9) . . . . ?
O5 K1 O4 C12' 80.9(9) . . . . ?
O6 K1 O4 C12' 133.8(9) . . . . ?
O2 K1 O4 C12' -125.3(9) . . . . ?
N1 K1 O4 C12' 1.0(9) . . . . ?
N2 K1 O4 C12' -179.5(9) . . . . ?
O1 K1 O4 C12 -106.4(5) . . . . ?
O3 K1 O4 C12 -16.3(5) . . . . ?
O5 K1 O4 C12 41.4(6) . . . . ?
O6 K1 O4 C12 94.3(5) . . . . ?
O2 K1 O4 C12 -164.8(5) . . . . ?
N1 K1 O4 C12 -38.5(6) . . . . ?
N2 K1 O4 C12 141.0(6) . . . . ?
C12' K1 O4 C12 -39.5(8) . . . . ?
O1 K1 O5 C16 63.5(4) . . . . ?
O4 K1 O5 C16 -86.0(4) . . . . ?
O3 K1 O5 C16 -37.9(4) . . . . ?
O6 K1 O5 C16 -151.2(4) . . . . ?
O2 K1 O5 C16 124.6(4) . . . . ?
N1 K1 O5 C16 14.5(4) . . . . ?
N2 K1 O5 C16 -165.1(4) . . . . ?
C12' K1 O5 C16 -52.6(6) . . . . ?
O1 K1 O5 C17 -160.7(4) . . . . ?
O4 K1 O5 C17 49.7(4) . . . . ?
O3 K1 O5 C17 97.9(4) . . . . ?
O6 K1 O5 C17 -15.5(3) . . . . ?
O2 K1 O5 C17 -99.6(4) . . . . ?
N1 K1 O5 C17 150.2(4) . . . . ?
N2 K1 O5 C17 -29.4(4) . . . . ?
C12' K1 O5 C17 83.2(6) . . . . ?
O1 K1 O6 C19 -85.0(4) . . . . ?
O4 K1 O6 C19 62.7(4) . . . . ?
O3 K1 O6 C19 126.0(4) . . . . ?
O5 K1 O6 C19 -150.0(4) . . . . ?
O2 K1 O6 C19 -31.1(4) . . . . ?
N1 K1 O6 C19 -164.3(4) . . . . ?
N2 K1 O6 C19 16.1(4) . . . . ?
C12' K1 O6 C19 81.2(5) . . . . ?
O1 K1 O6 C18 48.2(4) . . . . ?
O4 K1 O6 C18 -164.2(4) . . . . ?
O3 K1 O6 C18 -100.8(4) . . . . ?
O5 K1 O6 C18 -16.9(3) . . . . ?
O2 K1 O6 C18 102.0(4) . . . . ?
N1 K1 O6 C18 -31.1(4) . . . . ?
N2 K1 O6 C18 149.2(4) . . . . ?
C12' K1 O6 C18 -145.7(5) . . . . ?
C15 N1 C3 C4 75.8(6) . . . . ?
C9 N1 C3 C4 -162.1(5) . . . . ?
K1 N1 C3 C4 -44.3(5) . . . . ?
C5 O1 C4 C3 167.5(4) . . . . ?
K1 O1 C4 C3 -44.1(5) . . . . ?
N1 C3 C4 O1 60.2(6) . . . . ?
C4 O1 C5 C6 -175.4(4) . . . . ?
K1 O1 C5 C6 36.2(5) . . . . ?
C7 O2 C6 C5 -169.6(4) . . . . ?
K1 O2 C6 C5 57.2(4) . . . . ?
O1 C5 C6 O2 -62.8(5) . . . . ?
C6 O2 C7 C8 -169.7(4) . . . . ?
K1 O2 C7 C8 -41.4(5) . . . . ?
C20 N2 C8 C7 -170.0(5) . . . . ?
C14 N2 C8 C7 69.7(6) . . . . ?
K1 N2 C8 C7 -50.7(5) . . . . ?
O2 C7 C8 N2 63.6(6) . . . . ?
C3 N1 C9 C10 73.1(6) . . . . ?
C15 N1 C9 C10 -164.8(5) . . . . ?
K1 N1 C9 C10 -45.5(6) . . . . ?
C11 O3 C10 C9 167.3(10) . . . . ?
C11' O3 C10 C9 -168.0(6) . . . . ?
K1 O3 C10 C9 -50.5(6) . . . . ?
N1 C9 C10 O3 67.5(7) . . . . ?
C10 O3 C11 C12 143.9(17) . . . . ?
C11' O3 C11 C12 94(3) . . . . ?
K1 O3 C11 C12 0(2) . . . . ?
O3 C11 C12 O4 -18(3) . . . . ?
C13 O4 C12 C11 151.1(14) . . . . ?
C12' O4 C12 C11 -63.5(17) . . . . ?
K1 O4 C12 C11 25.6(15) . . . . ?
C10 O3 C11' C12' 150.0(15) . . . . ?
C11 O3 C11' C12' -69.7(19) . . . . ?
K1 O3 C11' C12' 28.7(17) . . . . ?
O3 C11' C12' O4 -4(3) . . . . ?
O3 C11' C12' K1 -21.3(12) . . . . ?
C13 O4 C12' C11' 129.6(19) . . . . ?
C12 O4 C12' C11' 83(2) . . . . ?
K1 O4 C12' C11' -23(2) . . . . ?
C13 O4 C12' K1 152.4(12) . . . . ?
C12 O4 C12' K1 105.8(11) . . . . ?
O1 K1 C12' C11' -78.6(12) . . . . ?
O4 K1 C12' C11' 162.5(19) . . . . ?
O3 K1 C12' C11' 14.6(9) . . . . ?
O5 K1 C12' C11' 37.5(14) . . . . ?
O6 K1 C12' C11' 110.1(11) . . . . ?
O2 K1 C12' C11' -140.0(11) . . . . ?
N1 K1 C12' C11' -16.6(12) . . . . ?
N2 K1 C12' C11' 162.9(12) . . . . ?
O1 K1 C12' O4 118.9(8) . . . . ?
O3 K1 C12' O4 -147.9(12) . . . . ?
O5 K1 C12' O4 -125.0(7) . . . . ?
O6 K1 C12' O4 -52.4(10) . . . . ?
O2 K1 C12' O4 57.5(9) . . . . ?
N1 K1 C12' O4 -179.1(8) . . . . ?
N2 K1 C12' O4 0.4(8) . . . . ?
C12' O4 C13 C14 154.8(11) . . . . ?
C12 O4 C13 C14 -178.6(6) . . . . ?
K1 O4 C13 C14 -54.4(6) . . . . ?
C8 N2 C14 C13 -158.5(5) . . . . ?
C20 N2 C14 C13 80.3(6) . . . . ?
K1 N2 C14 C13 -38.8(6) . . . . ?
O4 C13 C14 N2 63.7(7) . . . . ?
C3 N1 C15 C16 -167.0(5) . . . . ?
C9 N1 C15 C16 71.3(6) . . . . ?
K1 N1 C15 C16 -47.1(5) . . . . ?
C17 O5 C16 C15 178.9(5) . . . . ?
K1 O5 C16 C15 -42.9(6) . . . . ?
N1 C15 C16 O5 62.1(6) . . . . ?
C16 O5 C17 C18 -175.8(5) . . . . ?
K1 O5 C17 C18 45.6(5) . . . . ?
C19 O6 C18 C17 -177.7(5) . . . . ?
K1 O6 C18 C17 46.5(6) . . . . ?
O5 C17 C18 O6 -60.6(6) . . . . ?
C18 O6 C19 C20 178.9(5) . . . . ?
K1 O6 C19 C20 -45.7(6) . . . . ?
C8 N2 C20 C19 72.7(6) . . . . ?
C14 N2 C20 C19 -165.7(5) . . . . ?
K1 N2 C20 C19 -46.2(5) . . . . ?
O6 C19 C20 N2 64.0(6) . . . . ?
C36 O12 K2 O10 -162.4(4) . . . . ?
C37 O12 K2 O10 57.4(6) . . . . ?
C36 O12 K2 O7 48.5(5) . . . . ?
C37 O12 K2 O7 -91.7(6) . . . . ?
C36 O12 K2 O9 -101.3(4) . . . . ?
C37 O12 K2 O9 118.5(5) . . . . ?
C36 O12 K2 O11 -15.9(4) . . . . ?
C37 O12 K2 O11 -156.1(6) . . . . ?
C36 O12 K2 O8 97.1(4) . . . . ?
C37 O12 K2 O8 -43.1(6) . . . . ?
C36 O12 K2 N3 -29.2(5) . . . . ?
C37 O12 K2 N3 -169.3(5) . . . . ?
C36 O12 K2 N4 150.7(5) . . . . ?
C37 O12 K2 N4 10.5(5) . . . . ?
C35 O11 K2 O12 -18.8(4) . . . . ?
C34 O11 K2 O12 -149.9(5) . . . . ?
C35 O11 K2 O10 51.1(6) . . . . ?
C34 O11 K2 O10 -80.0(5) . . . . ?
C35 O11 K2 O7 -157.8(4) . . . . ?
C34 O11 K2 O7 71.1(5) . . . . ?
C35 O11 K2 O9 102.0(4) . . . . ?
C34 O11 K2 O9 -29.1(5) . . . . ?
C35 O11 K2 O8 -99.4(4) . . . . ?
C34 O11 K2 O8 129.5(5) . . . . ?
C35 O11 K2 N3 147.9(5) . . . . ?
C34 O11 K2 N3 16.8(5) . . . . ?
C35 O11 K2 N4 -32.3(5) . . . . ?
C34 O11 K2 N4 -163.4(5) . . . . ?
O12 K2 N3 C21 149.2(4) . . . . ?
O10 K2 N3 C21 -84.0(5) . . . . ?
O7 K2 N3 C21 22.6(4) . . . . ?
O9 K2 N3 C21 -97.8(5) . . . . ?
O11 K2 N3 C21 135.9(5) . . . . ?
O8 K2 N3 C21 36.9(5) . . . . ?
N4 K2 N3 C21 -18(21) . . . . ?
O12 K2 N3 C27 -78.5(6) . . . . ?
O10 K2 N3 C27 48.3(6) . . . . ?
O7 K2 N3 C27 154.9(6) . . . . ?
O9 K2 N3 C27 34.5(5) . . . . ?
O11 K2 N3 C27 -91.8(6) . . . . ?
O8 K2 N3 C27 169.2(5) . . . . ?
N4 K2 N3 C27 115(21) . . . . ?
O12 K2 N3 C33 28.0(5) . . . . ?
O10 K2 N3 C33 154.8(4) . . . . ?
O7 K2 N3 C33 -98.5(5) . . . . ?
O9 K2 N3 C33 141.1(5) . . . . ?
O11 K2 N3 C33 14.8(4) . . . . ?
O8 K2 N3 C33 -84.3(5) . . . . ?
N4 K2 N3 C33 -139(21) . . . . ?
O12 K2 N3 C27' -107.9(7) . . . . ?
O10 K2 N3 C27' 18.9(7) . . . . ?
O7 K2 N3 C27' 125.5(7) . . . . ?
O9 K2 N3 C27' 5.1(7) . . . . ?
O11 K2 N3 C27' -121.2(7) . . . . ?
O8 K2 N3 C27' 139.8(7) . . . . ?
N4 K2 N3 C27' 85(21) . . . . ?
O12 K2 N4 C32' 123.2(8) . . . . ?
O10 K2 N4 C32' -3.2(7) . . . . ?
O7 K2 N4 C32' -110.0(7) . . . . ?
O9 K2 N4 C32' 10.0(8) . . . . ?
O11 K2 N4 C32' 136.7(7) . . . . ?
O8 K2 N4 C32' -124.6(8) . . . . ?
N3 K2 N4 C32' -70(21) . . . . ?
O12 K2 N4 C38 20.0(4) . . . . ?
O10 K2 N4 C38 -106.5(5) . . . . ?
O7 K2 N4 C38 146.8(5) . . . . ?
O9 K2 N4 C38 -93.2(5) . . . . ?
O11 K2 N4 C38 33.5(5) . . . . ?
O8 K2 N4 C38 132.1(5) . . . . ?
N3 K2 N4 C38 -173(100) . . . . ?
O12 K2 N4 C26 -101.3(4) . . . . ?
O10 K2 N4 C26 132.2(5) . . . . ?
O7 K2 N4 C26 25.5(5) . . . . ?
O9 K2 N4 C26 145.5(4) . . . . ?
O11 K2 N4 C26 -87.9(4) . . . . ?
O8 K2 N4 C26 10.8(4) . . . . ?
N3 K2 N4 C26 66(21) . . . . ?
O12 K2 N4 C32 152.0(5) . . . . ?
O10 K2 N4 C32 25.5(5) . . . . ?
O7 K2 N4 C32 -81.3(5) . . . . ?
O9 K2 N4 C32 38.7(5) . . . . ?
O11 K2 N4 C32 165.4(5) . . . . ?
O8 K2 N4 C32 -95.9(5) . . . . ?
N3 K2 N4 C32 -41(21) . . . . ?
O12 K2 O7 C22 -97.3(4) . . . . ?
O10 K2 O7 C22 116.5(4) . . . . ?
O9 K2 O7 C22 57.2(4) . . . . ?
O11 K2 O7 C22 -45.5(4) . . . . ?
O8 K2 O7 C22 -158.0(4) . . . . ?
N3 K2 O7 C22 7.5(4) . . . . ?
N4 K2 O7 C22 -172.8(4) . . . . ?
O12 K2 O7 C23 35.8(5) . . . . ?
O10 K2 O7 C23 -110.4(4) . . . . ?
O9 K2 O7 C23 -169.7(4) . . . . ?
O11 K2 O7 C23 87.5(4) . . . . ?
O8 K2 O7 C23 -24.9(4) . . . . ?
N3 K2 O7 C23 140.6(4) . . . . ?
N4 K2 O7 C23 -39.7(4) . . . . ?
O12 K2 O8 C25 75.0(4) . . . . ?
O10 K2 O8 C25 -29.2(4) . . . . ?
O7 K2 O8 C25 -144.2(4) . . . . ?
O9 K2 O8 C25 -80.1(4) . . . . ?
O11 K2 O8 C25 134.2(4) . . . . ?
N3 K2 O8 C25 -158.9(4) . . . . ?
N4 K2 O8 C25 20.7(4) . . . . ?
O12 K2 O8 C24 -150.1(4) . . . . ?
O10 K2 O8 C24 105.7(4) . . . . ?
O7 K2 O8 C24 -9.3(4) . . . . ?
O9 K2 O8 C24 54.8(5) . . . . ?
O11 K2 O8 C24 -90.9(4) . . . . ?
N3 K2 O8 C24 -24.0(5) . . . . ?
N4 K2 O8 C24 155.6(4) . . . . ?
O12 K2 O9 C29 -104.1(4) . . . . ?
O10 K2 O9 C29 -17.8(5) . . . . ?
O7 K2 O9 C29 97.6(4) . . . . ?
O11 K2 O9 C29 -166.4(4) . . . . ?
O8 K2 O9 C29 46.0(5) . . . . ?
N3 K2 O9 C29 148.0(5) . . . . ?
N4 K2 O9 C29 -31.5(5) . . . . ?
O12 K2 O9 C28 114.5(5) . . . . ?
O10 K2 O9 C28 -159.2(6) . . . . ?
O7 K2 O9 C28 -43.8(5) . . . . ?
O11 K2 O9 C28 52.2(5) . . . . ?
O8 K2 O9 C28 -95.4(5) . . . . ?
N3 K2 O9 C28 6.6(5) . . . . ?
N4 K2 O9 C28 -172.9(5) . . . . ?
O12 K2 O10 C31' -43.4(8) . . . . ?
O7 K2 O10 C31' 112.1(8) . . . . ?
O9 K2 O10 C31' -163.4(8) . . . . ?
O11 K2 O10 C31' -100.5(8) . . . . ?
O8 K2 O10 C31' 51.7(8) . . . . ?
N3 K2 O10 C31' -177.5(7) . . . . ?
N4 K2 O10 C31' 3.0(7) . . . . ?
O12 K2 O10 C30' 119.5(7) . . . . ?
O7 K2 O10 C30' -85.0(7) . . . . ?
O9 K2 O10 C30' -0.4(6) . . . . ?
O11 K2 O10 C30' 62.5(8) . . . . ?
O8 K2 O10 C30' -145.3(7) . . . . ?
N3 K2 O10 C30' -14.5(7) . . . . ?
N4 K2 O10 C30' 166.0(7) . . . . ?
O12 K2 O10 C30 88.4(6) . . . . ?
O7 K2 O10 C30 -116.1(6) . . . . ?
O9 K2 O10 C30 -31.6(6) . . . . ?
O11 K2 O10 C30 31.3(8) . . . . ?
O8 K2 O10 C30 -176.4(6) . . . . ?
N3 K2 O10 C30 -45.6(7) . . . . ?
N4 K2 O10 C30 134.9(7) . . . . ?
O12 K2 O10 C31 -12.0(6) . . . . ?
O7 K2 O10 C31 143.5(5) . . . . ?
O9 K2 O10 C31 -131.9(6) . . . . ?
O11 K2 O10 C31 -69.0(6) . . . . ?
O8 K2 O10 C31 83.2(5) . . . . ?
N3 K2 O10 C31 -146.0(5) . . . . ?
N4 K2 O10 C31 34.5(5) . . . . ?
C27 N3 C21 C22 -177.2(7) . . . . ?
C33 N3 C21 C22 67.2(7) . . . . ?
C27' N3 C21 C22 -165.7(7) . . . . ?
K2 N3 C21 C22 -54.1(6) . . . . ?
C23 O7 C22 C21 -170.8(5) . . . . ?
K2 O7 C22 C21 -36.9(6) . . . . ?
N3 C21 C22 O7 64.3(7) . . . . ?
C22 O7 C23 C24 -168.1(5) . . . . ?
K2 O7 C23 C24 56.6(6) . . . . ?
C25 O8 C24 C23 177.4(5) . . . . ?
K2 O8 C24 C23 41.0(6) . . . . ?
O7 C23 C24 O8 -64.9(7) . . . . ?
C24 O8 C25 C26 174.2(5) . . . . ?
K2 O8 C25 C26 -49.4(6) . . . . ?
C32' N4 C26 C25 93.6(9) . . . . ?
C38 N4 C26 C25 -160.7(6) . . . . ?
C32 N4 C26 C25 68.5(7) . . . . ?
K2 N4 C26 C25 -40.8(6) . . . . ?
O8 C25 C26 N4 61.6(7) . . . . ?
C21 N3 C27 C28 57.8(9) . . . . ?
C33 N3 C27 C28 179.4(6) . . . . ?
C27' N3 C27 C28 32.9(13) . . . . ?
K2 N3 C27 C28 -65.3(7) . . . . ?
C29 O9 C28 C27 176.3(6) . . . . ?
K2 O9 C28 C27 -40.3(8) . . . . ?
N3 C27 C28 O9 71.9(8) . . . . ?
C28 O9 C29 C30 -158.9(7) . . . . ?
K2 O9 C29 C30 57.1(7) . . . . ?
C31' O10 C30 C29 -158.5(7) . . . . ?
C30' O10 C30 C29 -36.7(11) . . . . ?
C31 O10 C30 C29 175.0(7) . . . . ?
K2 O10 C30 C29 63.6(7) . . . . ?
O9 C29 C30 O10 -74.4(7) . . . . ?
C31' O10 C31 C32 44.1(12) . . . . ?
C30' O10 C31 C32 152.2(6) . . . . ?
C30 O10 C31 C32 167.8(7) . . . . ?
K2 O10 C31 C32 -74.8(5) . . . . ?
C32' N4 C32 C31 42.1(13) . . . . ?
C38 N4 C32 C31 48.8(8) . . . . ?
C26 N4 C32 C31 170.6(6) . . . . ?
K2 N4 C32 C31 -73.4(6) . . . . ?
O10 C31 C32 N4 95.7(6) . . . . ?
C30' O10 C31' C32' -165.1(11) . . . . ?
C30 O10 C31' C32' -137.9(11) . . . . ?
C31 O10 C31' C32' -77.3(15) . . . . ?
K2 O10 C31' C32' -2.6(15) . . . . ?
C38 N4 C32' C31' 115.1(11) . . . . ?
C26 N4 C32' C31' -129.9(10) . . . . ?
C32 N4 C32' C31' -70.4(14) . . . . ?
K2 N4 C32' C31' 3.6(14) . . . . ?
O10 C31' C32' N4 -1.0(19) . . . . ?
C21 N3 C33 C34 -164.7(7) . . . . ?
C27 N3 C33 C34 65.8(8) . . . . ?
C27' N3 C33 C34 83.4(10) . . . . ?
K2 N3 C33 C34 -46.1(8) . . . . ?
C35 O11 C34 C33 -178.0(6) . . . . ?
K2 O11 C34 C33 -46.3(8) . . . . ?
N3 C33 C34 O11 62.4(9) . . . . ?
C34 O11 C35 C36 -175.7(6) . . . . ?
K2 O11 C35 C36 49.9(7) . . . . ?
C37 O12 C36 C35 -169.2(6) . . . . ?
K2 O12 C36 C35 47.5(7) . . . . ?
O11 C35 C36 O12 -65.2(8) . . . . ?
C36 O12 C37 C38 178.6(6) . . . . ?
K2 O12 C37 C38 -39.3(8) . . . . ?
C32' N4 C38 C37 -167.3(8) . . . . ?
C26 N4 C38 C37 72.5(7) . . . . ?
C32 N4 C38 C37 -170.5(6) . . . . ?
K2 N4 C38 C37 -50.2(7) . . . . ?
O12 C37 C38 N4 61.9(8) . . . . ?
O13 K3 N5 C39 -10.3(4) . . . . ?
O15 K3 N5 C39 -130.9(4) . . . . ?
O18 K3 N5 C39 93.6(4) . . . . ?
O17 K3 N5 C39 108.5(4) . . . . ?
O14 K3 N5 C39 -37.6(4) . . . . ?
O16 K3 N5 C39 -146.7(4) . . . . ?
N6 K3 N5 C39 -3(3) . . . . ?
C41' K3 N5 C39 -28.1(5) . . . . ?
O13 K3 N5 C51 -132.4(5) . . . . ?
O15 K3 N5 C51 107.0(5) . . . . ?
O18 K3 N5 C51 -28.5(5) . . . . ?
O17 K3 N5 C51 -13.6(4) . . . . ?
O14 K3 N5 C51 -159.7(5) . . . . ?
O16 K3 N5 C51 91.2(5) . . . . ?
N6 K3 N5 C51 -125(3) . . . . ?
C41' K3 N5 C51 -150.2(6) . . . . ?
O13 K3 N5 C45 109.8(4) . . . . ?
O15 K3 N5 C45 -10.8(4) . . . . ?
O18 K3 N5 C45 -146.4(4) . . . . ?
O17 K3 N5 C45 -131.4(4) . . . . ?
O14 K3 N5 C45 82.4(4) . . . . ?
O16 K3 N5 C45 -26.7(4) . . . . ?
N6 K3 N5 C45 117(3) . . . . ?
C41' K3 N5 C45 92.0(5) . . . . ?
O13 K3 N6 C50 -160.7(5) . . . . ?
O15 K3 N6 C50 -41.2(5) . . . . ?
O18 K3 N6 C50 94.1(5) . . . . ?
O17 K3 N6 C50 82.2(5) . . . . ?
O14 K3 N6 C50 -132.2(5) . . . . ?
O16 K3 N6 C50 -23.1(4) . . . . ?
N5 K3 N6 C50 -168(3) . . . . ?
C41' K3 N6 C50 -142.9(5) . . . . ?
O13 K3 N6 C44 -38.3(5) . . . . ?
O15 K3 N6 C44 81.2(5) . . . . ?
O18 K3 N6 C44 -143.5(5) . . . . ?
O17 K3 N6 C44 -155.4(4) . . . . ?
O14 K3 N6 C44 -9.8(4) . . . . ?
O16 K3 N6 C44 99.3(5) . . . . ?
N5 K3 N6 C44 -46(3) . . . . ?
C41' K3 N6 C44 -20.5(6) . . . . ?
O13 K3 N6 C56 80.1(4) . . . . ?
O15 K3 N6 C56 -160.4(4) . . . . ?
O18 K3 N6 C56 -25.1(4) . . . . ?
O17 K3 N6 C56 -36.9(4) . . . . ?
O14 K3 N6 C56 108.6(4) . . . . ?
O16 K3 N6 C56 -142.2(4) . . . . ?
N5 K3 N6 C56 73(3) . . . . ?
C41' K3 N6 C56 98.0(5) . . . . ?
O15 K3 O13 C41 -124.4(7) . . . . ?
O18 K3 O13 C41 75.3(7) . . . . ?
O17 K3 O13 C41 134.6(7) . . . . ?
O14 K3 O13 C41 -22.3(7) . . . . ?
O16 K3 O13 C41 -70.0(8) . . . . ?
N6 K3 O13 C41 5.6(8) . . . . ?
N5 K3 O13 C41 -174.9(8) . . . . ?
C41' K3 O13 C41 -39.6(8) . . . . ?
O15 K3 O13 C40 28.5(6) . . . . ?
O18 K3 O13 C40 -131.8(5) . . . . ?
O17 K3 O13 C40 -72.4(5) . . . . ?
O14 K3 O13 C40 130.6(6) . . . . ?
O16 K3 O13 C40 82.9(6) . . . . ?
N6 K3 O13 C40 158.5(5) . . . . ?
N5 K3 O13 C40 -21.9(5) . . . . ?
C41' K3 O13 C40 113.4(10) . . . . ?
O15 K3 O13 C41' -84.9(8) . . . . ?
O18 K3 O13 C41' 114.8(8) . . . . ?
O17 K3 O13 C41' 174.2(8) . . . . ?
O14 K3 O13 C41' 17.2(8) . . . . ?
O16 K3 O13 C41' -30.4(8) . . . . ?
N6 K3 O13 C41' 45.1(8) . . . . ?
N5 K3 O13 C41' -135.3(8) . . . . ?
O13 K3 O14 C43 125.4(13) . . . . ?
O15 K3 O14 C43 -141.5(13) . . . . ?
O18 K3 O14 C43 16.7(13) . . . . ?
O17 K3 O14 C43 73.9(13) . . . . ?
O16 K3 O14 C43 -81.4(13) . . . . ?
N6 K3 O14 C43 -25.5(13) . . . . ?
N5 K3 O14 C43 152.6(13) . . . . ?
C41' K3 O14 C43 137.3(14) . . . . ?
O13 K3 O14 C42' 18.9(9) . . . . ?
O15 K3 O14 C42' 112.0(9) . . . . ?
O18 K3 O14 C42' -89.8(9) . . . . ?
O17 K3 O14 C42' -32.6(10) . . . . ?
O16 K3 O14 C42' 172.1(9) . . . . ?
N6 K3 O14 C42' -132.0(9) . . . . ?
N5 K3 O14 C42' 46.1(9) . . . . ?
C41' K3 O14 C42' 30.8(10) . . . . ?
O13 K3 O14 C43' 133.4(19) . . . . ?
O15 K3 O14 C43' -133.5(19) . . . . ?
O18 K3 O14 C43' 24.7(19) . . . . ?
O17 K3 O14 C43' 81.9(19) . . . . ?
O16 K3 O14 C43' -73.4(19) . . . . ?
N6 K3 O14 C43' -17.5(19) . . . . ?
N5 K3 O14 C43' 160.6(19) . . . . ?
C41' K3 O14 C43' 145(2) . . . . ?
O13 K3 O14 C42 -18.2(5) . . . . ?
O15 K3 O14 C42 74.9(5) . . . . ?
O18 K3 O14 C42 -126.9(5) . . . . ?
O17 K3 O14 C42 -69.7(7) . . . . ?
O16 K3 O14 C42 135.0(5) . . . . ?
N6 K3 O14 C42 -169.1(6) . . . . ?
N5 K3 O14 C42 9.0(6) . . . . ?
C41' K3 O14 C42 -6.3(7) . . . . ?
O13 K3 O15 C46 -71.2(4) . . . . ?
O18 K3 O15 C46 79.6(4) . . . . ?
O17 K3 O15 C46 28.4(4) . . . . ?
O14 K3 O15 C46 -134.7(4) . . . . ?
O16 K3 O15 C46 143.3(4) . . . . ?
N6 K3 O15 C46 161.4(4) . . . . ?
N5 K3 O15 C46 -21.2(4) . . . . ?
C41' K3 O15 C46 -96.7(5) . . . . ?
O13 K3 O15 C47 152.3(4) . . . . ?
O18 K3 O15 C47 -56.9(5) . . . . ?
O17 K3 O15 C47 -108.2(4) . . . . ?
O14 K3 O15 C47 88.7(4) . . . . ?
O16 K3 O15 C47 6.8(4) . . . . ?
N6 K3 O15 C47 24.9(5) . . . . ?
N5 K3 O15 C47 -157.8(5) . . . . ?
C41' K3 O15 C47 126.8(5) . . . . ?
O13 K3 O16 C48 -40.2(5) . . . . ?
O15 K3 O16 C48 26.1(4) . . . . ?
O18 K3 O16 C48 171.4(4) . . . . ?
O17 K3 O16 C48 112.4(4) . . . . ?
O14 K3 O16 C48 -81.0(4) . . . . ?
N6 K3 O16 C48 -135.9(4) . . . . ?
N5 K3 O16 C48 42.1(4) . . . . ?
C41' K3 O16 C48 -54.7(5) . . . . ?
O13 K3 O16 C49 88.9(5) . . . . ?
O15 K3 O16 C49 155.2(5) . . . . ?
O18 K3 O16 C49 -59.5(5) . . . . ?
O17 K3 O16 C49 -118.5(5) . . . . ?
O14 K3 O16 C49 48.1(5) . . . . ?
N6 K3 O16 C49 -6.8(5) . . . . ?
N5 K3 O16 C49 171.2(5) . . . . ?
C41' K3 O16 C49 74.5(6) . . . . ?
O13 K3 O17 C52 31.2(5) . . . . ?
O15 K3 O17 C52 -70.0(5) . . . . ?
O18 K3 O17 C52 144.9(5) . . . . ?
O14 K3 O17 C52 75.5(6) . . . . ?
O16 K3 O17 C52 -132.3(4) . . . . ?
N6 K3 O17 C52 157.2(4) . . . . ?
N5 K3 O17 C52 -19.6(4) . . . . ?
C41' K3 O17 C52 34.2(6) . . . . ?
O13 K3 O17 C53 -105.0(4) . . . . ?
O15 K3 O17 C53 153.7(3) . . . . ?
O18 K3 O17 C53 8.7(3) . . . . ?
O14 K3 O17 C53 -60.8(5) . . . . ?
O16 K3 O17 C53 91.4(4) . . . . ?
N6 K3 O17 C53 20.9(4) . . . . ?
N5 K3 O17 C53 -155.9(4) . . . . ?
C41' K3 O17 C53 -102.1(5) . . . . ?
O13 K3 O18 C54 107.9(4) . . . . ?
O15 K3 O18 C54 -40.2(4) . . . . ?
O17 K3 O18 C54 23.6(3) . . . . ?
O14 K3 O18 C54 174.5(4) . . . . ?
O16 K3 O18 C54 -92.6(4) . . . . ?
N6 K3 O18 C54 -144.4(4) . . . . ?
N5 K3 O18 C54 38.9(4) . . . . ?
C41' K3 O18 C54 135.4(4) . . . . ?
O13 K3 O18 C55 -111.6(4) . . . . ?
O15 K3 O18 C55 100.2(5) . . . . ?
O17 K3 O18 C55 164.1(5) . . . . ?
O14 K3 O18 C55 -45.0(5) . . . . ?
O16 K3 O18 C55 47.9(4) . . . . ?
N6 K3 O18 C55 -4.0(4) . . . . ?
N5 K3 O18 C55 179.3(4) . . . . ?
C41' K3 O18 C55 -84.2(5) . . . . ?
C51 N5 C39 C40 161.4(6) . . . . ?
C45 N5 C39 C40 -77.4(8) . . . . ?
K3 N5 C39 C40 40.7(6) . . . . ?
C41 O13 C40 C39 -156.5(8) . . . . ?
C41' O13 C40 C39 167.7(9) . . . . ?
K3 O13 C40 C39 51.8(7) . . . . ?
N5 C39 C40 O13 -63.6(8) . . . . ?
C40 O13 C41 C42 -93.8(9) . . . . ?
C41' O13 C41 C42 -25.3(11) . . . . ?
K3 O13 C41 C42 58.2(9) . . . . ?
O13 C41 C42 O14 -78.0(10) . . . . ?
C43 O14 C42 C41 -84.4(15) . . . . ?
C42' O14 C42 C41 -63.1(13) . . . . ?
C43' O14 C42 C41 -87(3) . . . . ?
K3 O14 C42 C41 56.6(9) . . . . ?
C42' O14 C43 C44 176.8(14) . . . . ?
C43' O14 C43 C44 -4(17) . . . . ?
C42 O14 C43 C44 -170.6(8) . . . . ?
K3 O14 C43 C44 53.4(17) . . . . ?
C50 N6 C44 C43 161.8(9) . . . . ?
C56 N6 C44 C43 -75.6(10) . . . . ?
K3 N6 C44 C43 40.2(10) . . . . ?
O14 C43 C44 N6 -62.0(16) . . . . ?
C41 O13 C41' C42' 52.7(13) . . . . ?
C40 O13 C41' C42' 177.7(12) . . . . ?
K3 O13 C41' C42' -58.8(14) . . . . ?
C41 O13 C41' K3 111.5(11) . . . . ?
C40 O13 C41' K3 -123.5(6) . . . . ?
O13 K3 C41' C42' 129.6(14) . . . . ?
O15 K3 C41' C42' -131.6(9) . . . . ?
O18 K3 C41' C42' 51.2(10) . . . . ?
O17 K3 C41' C42' 122.7(8) . . . . ?
O14 K3 C41' C42' -25.4(7) . . . . ?
O16 K3 C41' C42' -71.1(10) . . . . ?
N6 K3 C41' C42' -10.4(9) . . . . ?
N5 K3 C41' C42' 168.4(10) . . . . ?
O15 K3 C41' O13 98.8(7) . . . . ?
O18 K3 C41' O13 -78.4(7) . . . . ?
O17 K3 C41' O13 -6.9(9) . . . . ?
O14 K3 C41' O13 -155.0(11) . . . . ?
O16 K3 C41' O13 159.3(6) . . . . ?
N6 K3 C41' O13 -140.0(7) . . . . ?
N5 K3 C41' O13 38.7(7) . . . . ?
C43 O14 C42' C41' -171.4(14) . . . . ?
C43' O14 C42' C41' -172(2) . . . . ?
C42 O14 C42' C41' 26.0(9) . . . . ?
K3 O14 C42' C41' -48.8(12) . . . . ?
O13 C41' C42' O14 71.4(15) . . . . ?
K3 C41' C42' O14 31.8(8) . . . . ?
C39 N5 C45 C46 159.6(6) . . . . ?
C51 N5 C45 C46 -77.3(8) . . . . ?
K3 N5 C45 C46 41.4(7) . . . . ?
C47 O15 C46 C45 -170.0(5) . . . . ?
K3 O15 C46 C45 51.2(6) . . . . ?
N5 C45 C46 O15 -63.4(8) . . . . ?
C46 O15 C47 C48 -176.8(5) . . . . ?
K3 O15 C47 C48 -37.8(6) . . . . ?
C49 O16 C48 C47 171.1(5) . . . . ?
K3 O16 C48 C47 -57.4(6) . . . . ?
O15 C47 C48 O16 65.2(7) . . . . ?
C48 O16 C49 C50 163.7(6) . . . . ?
K3 O16 C49 C50 36.2(7) . . . . ?
C44 N6 C50 C49 -70.1(7) . . . . ?
C56 N6 C50 C49 168.5(6) . . . . ?
K3 N6 C50 C49 53.5(6) . . . . ?
O16 C49 C50 N6 -62.4(8) . . . . ?
C39 N5 C51 C52 -75.1(7) . . . . ?
C45 N5 C51 C52 162.2(6) . . . . ?
K3 N5 C51 C52 44.8(7) . . . . ?
C53 O17 C52 C51 -171.1(5) . . . . ?
K3 O17 C52 C51 49.8(7) . . . . ?
N5 C51 C52 O17 -64.9(8) . . . . ?
C52 O17 C53 C54 -176.6(5) . . . . ?
K3 O17 C53 C54 -37.8(5) . . . . ?
C55 O18 C54 C53 163.2(5) . . . . ?
K3 O18 C54 C53 -53.6(6) . . . . ?
O17 C53 C54 O18 59.6(6) . . . . ?
C54 O18 C55 C56 173.6(6) . . . . ?
K3 O18 C55 C56 32.1(7) . . . . ?
C50 N6 C56 C55 -61.7(7) . . . . ?
C44 N6 C56 C55 176.3(6) . . . . ?
K3 N6 C56 C55 55.7(6) . . . . ?
O18 C55 C56 N6 -62.1(8) . . . . ?
C106 C101 C102 C103 0(2) . . . . ?
C107 C101 C102 C103 177.9(15) . . . . ?
C101 C102 C103 C104 2(2) . . . . ?
C102 C103 C104 C105 -4(2) . . . . ?
C103 C104 C105 C106 3(2) . . . . ?
C102 C101 C106 C105 0(2) . . . . ?
C107 C101 C106 C105 -178.3(16) . . . . ?
C104 C105 C106 C101 -1(2) . . . . ?
N7 N7 C57 C58 -114(3) 2_666 . . . ?
N7 C57 C58 N8 175.9(7) . . . . ?
